data_7708763
loop_
_publ_author_name
'Fang, Wei-hui'
'Muller, Rosa'
'Jethwa, Rajesh Bharat'
'Riesgo-Gonz\'alez, Victor'
'Li, Ning'
'Pike, Sebastian D.'
'Bond, Andrew David'
'Luo, He-Kuan'
'Zhang, Chen'
'Wright, Dominic S.'

_publ_section_title
;
 Titanium Compounds Containing Naturally Occurring Dye Molecules
;
_journal_name_full 'Dalton Transactions'
_journal_paper_doi 10.1039/D1DT03377H
_journal_year 2021
_chemical_formula_moiety 'C49 H63 Cl2 Gd O15 Ti2'
_chemical_formula_sum 'C49 H63 Cl2 Gd O15 Ti2'
_chemical_formula_weight 1215.94
_space_group_crystal_system triclinic
_space_group_IT_number 2
_space_group_name_Hall '-P 1'
_space_group_name_H-M_alt 'P -1'
_atom_sites_solution_hydrogens mixed
_atom_sites_solution_primary dual
_atom_sites_solution_secondary difmap
_audit_creation_method SHELXL-2018/1
_audit_update_record
;
2019-07-03 deposited with the CCDC.	2021-11-09 downloaded from the CCDC.
;
_cell_angle_alpha 85.180(2)
_cell_angle_beta 79.737(2)
_cell_angle_gamma 86.402(2)
_cell_formula_units_Z 4
_cell_length_a 15.5072(3)
_cell_length_b 15.5889(3)
_cell_length_c 22.8805(5)
_cell_measurement_reflns_used 8602
_cell_measurement_temperature 180(2)
_cell_measurement_theta_max 66.65
_cell_measurement_theta_min 2.85
_cell_volume 5416.95(19)
_computing_cell_refinement 'SAINT (Bruker, 2016)'
_computing_data_collection 'APEX3 (Bruker, 2016)'
_computing_data_reduction SAINT
_computing_molecular_graphics 'Mercury (Macrae et al., 2008)'
_computing_publication_material SHELXL
_computing_structure_refinement 'SHELXL (Sheldrick, 2015)'
_computing_structure_solution 'SHELXT (Sheldrick, 2015)'
_diffrn_ambient_temperature 180(2)
_diffrn_measured_fraction_theta_full 0.984
_diffrn_measured_fraction_theta_max 0.984
_diffrn_measurement_device_type 'Bruker D8-QUEST PHOTON-100'
_diffrn_measurement_method '\w and \f-scans'
_diffrn_radiation_type CuK\a
_diffrn_radiation_wavelength 1.54178
_diffrn_reflns_av_R_equivalents 0.1003
_diffrn_reflns_av_unetI/netI 0.1357
_diffrn_reflns_Laue_measured_fraction_full 0.984
_diffrn_reflns_Laue_measured_fraction_max 0.984
_diffrn_reflns_limit_h_max 13
_diffrn_reflns_limit_h_min -18
_diffrn_reflns_limit_k_max 18
_diffrn_reflns_limit_k_min -17
_diffrn_reflns_limit_l_max 26
_diffrn_reflns_limit_l_min -27
_diffrn_reflns_number 41743
_diffrn_reflns_point_group_measured_fraction_full 0.984
_diffrn_reflns_point_group_measured_fraction_max 0.984
_diffrn_reflns_theta_full 66.867
_diffrn_reflns_theta_max 66.867
_diffrn_reflns_theta_min 2.848
_diffrn_source 'Incoatec I\mS Cu microsource'
_exptl_absorpt_coefficient_mu 11.688
_exptl_absorpt_correction_T_max 0.7528
_exptl_absorpt_correction_T_min 0.4349
_exptl_absorpt_correction_type multi-scan
_exptl_absorpt_process_details 'SADABS (Bruker, 2014)'
_exptl_crystal_colour red
_exptl_crystal_density_diffrn 1.491
_exptl_crystal_description block
_exptl_crystal_F_000 2476
_exptl_crystal_size_max 0.270
_exptl_crystal_size_mid 0.180
_exptl_crystal_size_min 0.170
_refine_diff_density_max 0.984
_refine_diff_density_min -0.642
_refine_diff_density_rms 0.119
_refine_ls_extinction_method none
_refine_ls_goodness_of_fit_ref 1.039
_refine_ls_hydrogen_treatment constr
_refine_ls_matrix_type full
_refine_ls_number_parameters 1271
_refine_ls_number_reflns 18961
_refine_ls_number_restraints 824
_refine_ls_restrained_S_all 1.039
_refine_ls_R_factor_all 0.1333
_refine_ls_R_factor_gt 0.0710
_refine_ls_shift/su_max 0.001
_refine_ls_shift/su_mean 0.000
_refine_ls_structure_factor_coef Fsqd
_refine_ls_weighting_details 'w=1/[\s^2^(Fo^2^)+(0.0658P)^2^+0.9368P] where P=(Fo^2^+2Fc^2^)/3'
_refine_ls_weighting_scheme calc
_refine_ls_wR_factor_gt 0.1490
_refine_ls_wR_factor_ref 0.1760
_reflns_Friedel_coverage 0.000
_reflns_number_gt 11275
_reflns_number_total 18961
_reflns_threshold_expression 'I > 2\s(I)'
_cod_data_source_file d1dt03377h2.cif
_cod_data_source_block 3
_cod_database_code 7708763
_cambridge_user_name 'Weihui Fang'
_cambridge_user_crsid wf250
_cambridge_supervisor_name 'Dominic Wright'
_cambridge_supervisor_crsid dsw1000
_cambridge_crystallographer_name 'Andrew Bond'
_cambridge_crystallographer_crsid adb29
_cambridge_sample_id NL444
_cambridge_data_id DW_B2_0234
_shelx_space_group_comment
;
The symmetry employed for this shelxl refinement is uniquely defined
by the following loop, which should always be used as a source of
symmetry information in preference to the above space-group names.
They are only intended as comments.
;
_shelx_estimated_absorpt_t_min 0.144
_shelx_estimated_absorpt_t_max 0.241

loop_
_space_group_symop_operation_xyz
'x, y, z'
'-x, -y, -z'

loop_
_atom_site_label
_atom_site_type_symbol
_atom_site_fract_x
_atom_site_fract_y
_atom_site_fract_z
_atom_site_U_iso_or_equiv
_atom_site_adp_type
_atom_site_occupancy
_atom_site_site_symmetry_order
_atom_site_calc_flag
_atom_site_refinement_flags_posn
_atom_site_refinement_flags_adp
_atom_site_refinement_flags_occupancy
_atom_site_disorder_assembly
_atom_site_disorder_group
Gd1 Gd 0.47624(3) 0.75523(3) 0.20339(2) 0.02578(14) Uani 1 1 d . . . . .
Gd2 Gd 0.95665(4) 0.27369(3) 0.24213(2) 0.03965(17) Uani 1 1 d . . . . .
Ti1 Ti 0.42683(11) 0.54649(9) 0.17609(6) 0.0297(4) Uani 1 1 d . . . . .
Ti2 Ti 0.59118(10) 0.83716(9) 0.31059(6) 0.0282(4) Uani 1 1 d . . . . .
Ti3 Ti 0.84405(11) 0.30123(10) 0.39022(7) 0.0353(4) Uani 1 1 d . . . . .
Ti4 Ti 1.04557(12) 0.08027(11) 0.16899(8) 0.0424(4) Uani 1 1 d . . . . .
Cl1 Cl 0.31554(16) 0.77314(15) 0.26743(12) 0.0480(6) Uani 1 1 d . . . . .
Cl2 Cl 0.63256(15) 0.73965(14) 0.13193(9) 0.0394(5) Uani 1 1 d . . . . .
Cl3 Cl 0.81427(18) 0.26300(19) 0.19510(13) 0.0640(8) Uani 1 1 d . . . . .
Cl4 Cl 1.10480(19) 0.2972(2) 0.28192(14) 0.0728(9) Uani 1 1 d . . . . .
O1 O 0.5425(4) 0.7266(3) 0.2899(2) 0.0298(13) Uani 1 1 d . U . . .
O2 O 0.4725(4) 0.6099(3) 0.2403(2) 0.0280(13) Uani 1 1 d . U . . .
O3 O 0.4161(4) 0.4506(3) 0.2451(2) 0.0365(15) Uani 1 1 d . U . . .
O4 O 0.4996(5) 0.3832(4) 0.4625(3) 0.0496(18) Uani 1 1 d . U . . .
O5 O 0.6289(4) 0.9535(3) 0.2890(3) 0.0392(16) Uani 1 1 d . U . . .
O6 O 0.5314(4) 0.8756(3) 0.2350(2) 0.0278(13) Uani 1 1 d . U . . .
O7 O 0.4434(4) 0.8763(3) 0.1414(2) 0.0301(14) Uani 1 1 d . U . . .
O8 O 0.5593(5) 1.1892(4) 0.0609(3) 0.059(2) Uani 1 1 d . U . . .
O9 O 0.5312(4) 0.5089(4) 0.1440(3) 0.0375(15) Uani 1 1 d D U . . .
O10 O 0.3016(4) 0.5858(4) 0.2306(3) 0.0424(16) Uani 1 1 d D U . . .
H1 H 0.305507 0.636526 0.240527 0.064 Uiso 1 1 d R U . . .
O11 O 0.3624(4) 0.4919(3) 0.1348(2) 0.0352(14) Uani 1 1 d D U . . .
O12 O 0.4260(4) 0.6648(3) 0.1420(2) 0.0287(13) Uani 1 1 d D U . . .
O13 O 0.4994(4) 0.8581(4) 0.3659(3) 0.0399(15) Uani 1 1 d D U . . .
O14 O 0.6690(4) 0.8048(4) 0.3581(2) 0.0393(15) Uani 1 1 d D U . . .
O15 O 0.6970(4) 0.7995(4) 0.2399(3) 0.0449(17) Uani 1 1 d D U . . .
H2 H 0.679128 0.782743 0.209870 0.067 Uiso 1 1 d R U . . .
O16 O 0.9681(4) 0.1200(4) 0.2456(3) 0.0374(15) Uani 1 1 d . U . . .
O17 O 0.9120(4) 0.2051(4) 0.3389(3) 0.0409(16) Uani 1 1 d . U . . .
O18 O 0.8534(5) 0.2029(4) 0.4566(3) 0.0466(17) Uani 1 1 d . U . . .
O19 O 0.9139(5) -0.1407(4) 0.4753(4) 0.069(2) Uani 1 1 d . U . . .
O20 O 1.1003(4) 0.1023(4) 0.0878(3) 0.0475(17) Uani 1 1 d . U . . .
O21 O 1.0366(4) 0.2173(4) 0.1559(3) 0.0403(16) Uani 1 1 d . U . . .
O22 O 0.9960(4) 0.3891(4) 0.1704(3) 0.0453(17) Uani 1 1 d . U . . .
O23 O 1.1631(5) 0.4641(5) -0.0547(3) 0.067(2) Uani 1 1 d . U . . .
O24 O 0.9766(5) 0.3167(5) 0.4058(3) 0.061(2) Uani 1 1 d D U . . .
H3 H 1.010870 0.311527 0.372707 0.092 Uiso 1 1 d R U . . .
O25 O 0.7406(4) 0.2696(4) 0.3818(3) 0.0439(16) Uani 1 1 d D U . . .
O26 O 0.8072(4) 0.3804(4) 0.4423(3) 0.0395(15) Uani 1 1 d D U . . .
O27 O 0.8805(4) 0.3652(3) 0.3139(3) 0.0364(15) Uani 1 1 d D U . . .
O28 O 0.9191(5) 0.0943(5) 0.1396(3) 0.069(2) Uani 1 1 d D U . . .
H4 H 0.891474 0.138586 0.154233 0.103 Uiso 1 1 d R U . . .
O29 O 1.1418(4) 0.0789(4) 0.2015(3) 0.0468(17) Uani 1 1 d D U . . .
O30 O 1.0404(5) -0.0334(4) 0.1677(3) 0.057(2) Uani 1 1 d D U . . .
C1 C 0.5295(5) 0.6502(5) 0.3213(4) 0.0233(18) Uani 1 1 d . U . . .
C2 C 0.4904(5) 0.5864(5) 0.2943(3) 0.0214(17) Uani 1 1 d . U . . .
C3 C 0.4726(5) 0.5062(5) 0.3238(3) 0.0233(18) Uani 1 1 d . U . . .
C4 C 0.4310(6) 0.4430(5) 0.2970(4) 0.0283(19) Uani 1 1 d . U . . .
C5 C 0.4021(6) 0.3625(6) 0.3337(4) 0.038(2) Uani 1 1 d . U . . .
C6 C 0.3533(7) 0.3066(6) 0.3097(5) 0.052(3) Uani 1 1 d . U . . .
H6 H 0.339076 0.319307 0.271120 0.063 Uiso 1 1 calc R U . . .
C7 C 0.3259(8) 0.2314(7) 0.3438(5) 0.069(3) Uani 1 1 d . U . . .
H7 H 0.291264 0.193129 0.328820 0.083 Uiso 1 1 calc R U . . .
C8 C 0.3488(8) 0.2131(7) 0.3981(5) 0.064(3) Uani 1 1 d . U . . .
H8 H 0.329895 0.161483 0.420521 0.077 Uiso 1 1 calc R U . . .
C9 C 0.3987(7) 0.2670(6) 0.4218(5) 0.049(3) Uani 1 1 d . U . . .
H9 H 0.415528 0.252111 0.459458 0.059 Uiso 1 1 calc R U . . .
C10 C 0.4238(6) 0.3439(5) 0.3893(4) 0.035(2) Uani 1 1 d . U . . .
C11 C 0.4757(6) 0.4042(6) 0.4146(4) 0.034(2) Uani 1 1 d . U . . .
C12 C 0.4948(6) 0.4873(5) 0.3816(4) 0.0282(19) Uani 1 1 d . U . . .
C13 C 0.5322(6) 0.5490(5) 0.4068(4) 0.035(2) Uani 1 1 d . U . . .
H13 H 0.546404 0.536837 0.445494 0.043 Uiso 1 1 calc R U . . .
C14 C 0.5499(6) 0.6294(5) 0.3769(4) 0.031(2) Uani 1 1 d . U . . .
H14 H 0.576662 0.670547 0.395317 0.038 Uiso 1 1 calc R U . . .
C15 C 0.6070(6) 0.9954(5) 0.2405(4) 0.033(2) Uani 1 1 d . U . . .
C16 C 0.5527(5) 0.9532(5) 0.2096(3) 0.0253(18) Uani 1 1 d . U . . .
C17 C 0.5250(6) 0.9927(5) 0.1584(3) 0.0275(19) Uani 1 1 d . U . . .
C18 C 0.4673(6) 0.9515(5) 0.1276(3) 0.0264(19) Uani 1 1 d . U . . .
C19 C 0.4300(6) 1.0004(5) 0.0791(4) 0.029(2) Uani 1 1 d . U . . .
C20 C 0.3691(6) 0.9655(6) 0.0534(4) 0.037(2) Uani 1 1 d . U . . .
H20 H 0.351250 0.908927 0.066746 0.045 Uiso 1 1 calc R U . . .
C21 C 0.3321(6) 1.0106(6) 0.0078(4) 0.043(2) Uani 1 1 d . U . . .
H21 H 0.287708 0.986272 -0.008442 0.052 Uiso 1 1 calc R U . . .
C22 C 0.3617(6) 1.0919(6) -0.0135(4) 0.041(2) Uani 1 1 d . U . . .
H22 H 0.339420 1.122450 -0.045814 0.049 Uiso 1 1 calc R U . . .
C23 C 0.4231(6) 1.1277(6) 0.0123(4) 0.039(2) Uani 1 1 d . U . . .
H23 H 0.441222 1.184028 -0.001565 0.046 Uiso 1 1 calc R U . . .
C24 C 0.4594(6) 1.0833(5) 0.0582(4) 0.034(2) Uani 1 1 d . U . . .
C25 C 0.5268(6) 1.1218(5) 0.0844(4) 0.033(2) Uani 1 1 d . U . . .
C26 C 0.5546(6) 1.0763(5) 0.1377(4) 0.034(2) Uani 1 1 d . U . . .
C27 C 0.6073(7) 1.1155(6) 0.1680(4) 0.043(2) Uani 1 1 d . U . . .
H27 H 0.626042 1.171429 0.153565 0.051 Uiso 1 1 calc R U . . .
C28 C 0.6352(6) 1.0770(5) 0.2199(4) 0.039(2) Uani 1 1 d . U . . .
H28 H 0.672074 1.105855 0.240096 0.047 Uiso 1 1 calc R U . . .
C29 C 0.6230(5) 0.4901(6) 0.1286(4) 0.052(3) Uani 1 1 d D U . . .
H29 H 0.646488 0.537796 0.099281 0.063 Uiso 1 1 calc R U . . .
C30 C 0.6680(8) 0.4926(8) 0.1804(4) 0.076(4) Uani 1 1 d D U . . .
H30A H 0.731520 0.492865 0.166674 0.114 Uiso 1 1 calc R U . . .
H30B H 0.654000 0.441765 0.207960 0.114 Uiso 1 1 calc R U . . .
H30C H 0.648057 0.544872 0.200954 0.114 Uiso 1 1 calc R U . . .
C31 C 0.6395(8) 0.4100(8) 0.0966(6) 0.098(5) Uani 1 1 d D U . . .
H31A H 0.702892 0.397709 0.086048 0.148 Uiso 1 1 calc R U . . .
H31B H 0.613704 0.417584 0.060318 0.148 Uiso 1 1 calc R U . . .
H31C H 0.612840 0.361813 0.122403 0.148 Uiso 1 1 calc R U . . .
C32 C 0.2262(5) 0.5361(7) 0.2532(4) 0.051(3) Uani 1 1 d D U . . .
H32 H 0.244441 0.474150 0.248053 0.061 Uiso 1 1 calc R U . . .
C33 C 0.1571(7) 0.5600(9) 0.2163(5) 0.089(4) Uani 1 1 d D U . . .
H33A H 0.114180 0.515050 0.222719 0.133 Uiso 1 1 calc R U . . .
H33B H 0.184114 0.565520 0.174143 0.133 Uiso 1 1 calc R U . . .
H33C H 0.127482 0.614966 0.227772 0.133 Uiso 1 1 calc R U . . .
C34 C 0.1981(8) 0.5451(9) 0.3184(4) 0.084(4) Uani 1 1 d D U . . .
H34A H 0.153111 0.503954 0.334568 0.126 Uiso 1 1 calc R U . . .
H34B H 0.173946 0.603904 0.324754 0.126 Uiso 1 1 calc R U . . .
H34C H 0.248742 0.533528 0.338550 0.126 Uiso 1 1 calc R U . . .
C35 C 0.3775(6) 0.4259(5) 0.0948(4) 0.049(3) Uani 1 1 d D U . . .
H35 H 0.432674 0.437810 0.065997 0.059 Uiso 1 1 calc R U . . .
C36 C 0.3913(9) 0.3413(6) 0.1282(5) 0.085(4) Uani 1 1 d D U . . .
H36A H 0.407019 0.296504 0.100035 0.127 Uiso 1 1 calc R U . . .
H36B H 0.337107 0.326951 0.155569 0.127 Uiso 1 1 calc R U . . .
H36C H 0.438690 0.344870 0.150889 0.127 Uiso 1 1 calc R U . . .
C37 C 0.3043(8) 0.4293(8) 0.0606(6) 0.094(5) Uani 1 1 d D U . . .
H37A H 0.313157 0.382231 0.033947 0.140 Uiso 1 1 calc R U . . .
H37B H 0.302920 0.484630 0.036979 0.140 Uiso 1 1 calc R U . . .
H37C H 0.248637 0.423195 0.088217 0.140 Uiso 1 1 calc R U . . .
C38 C 0.4141(5) 0.6954(5) 0.0827(3) 0.031(2) Uani 1 1 d D U . . .
H38 H 0.431432 0.756659 0.076292 0.037 Uiso 1 1 calc R U . . .
C39 C 0.3200(5) 0.6953(6) 0.0760(4) 0.049(3) Uani 1 1 d D U . . .
H39A H 0.310932 0.731239 0.040146 0.073 Uiso 1 1 calc R U . . .
H39B H 0.282823 0.718277 0.110969 0.073 Uiso 1 1 calc R U . . .
H39C H 0.304572 0.636140 0.072413 0.073 Uiso 1 1 calc R U . . .
C40 C 0.4753(5) 0.6453(5) 0.0380(4) 0.044(2) Uani 1 1 d D U . . .
H40A H 0.476037 0.673759 -0.001977 0.065 Uiso 1 1 calc R U . . .
H40B H 0.455343 0.586719 0.039122 0.065 Uiso 1 1 calc R U . . .
H40C H 0.534607 0.642839 0.047544 0.065 Uiso 1 1 calc R U . . .
C41 C 0.4153(6) 0.8881(7) 0.3932(4) 0.058(3) Uani 1 1 d D U . . .
H41 H 0.371084 0.850202 0.383271 0.070 Uiso 1 1 calc R U . . .
C42 C 0.3986(10) 0.9763(8) 0.3672(7) 0.129(7) Uani 1 1 d D U . . .
H42A H 0.341266 0.999220 0.386565 0.194 Uiso 1 1 calc R U . . .
H42B H 0.399047 0.974898 0.324443 0.194 Uiso 1 1 calc R U . . .
H42C H 0.444451 1.013360 0.373470 0.194 Uiso 1 1 calc R U . . .
C43 C 0.4121(10) 0.8787(11) 0.4585(4) 0.135(7) Uani 1 1 d D U . . .
H43A H 0.351755 0.890041 0.478729 0.202 Uiso 1 1 calc R U . . .
H43B H 0.450406 0.919966 0.469641 0.202 Uiso 1 1 calc R U . . .
H43C H 0.432082 0.819969 0.470304 0.202 Uiso 1 1 calc R U . . .
C44 C 0.6803(7) 0.8101(5) 0.4177(4) 0.053(3) Uani 1 1 d D U . . .
H44 H 0.625601 0.789684 0.443872 0.063 Uiso 1 1 calc R U . . .
C45 C 0.7534(7) 0.7495(6) 0.4304(5) 0.072(4) Uani 1 1 d D U . . .
H45A H 0.758388 0.749598 0.472534 0.108 Uiso 1 1 calc R U . . .
H45B H 0.808357 0.767503 0.405523 0.108 Uiso 1 1 calc R U . . .
H45C H 0.741761 0.691234 0.421703 0.108 Uiso 1 1 calc R U . . .
C46 C 0.6884(7) 0.9010(5) 0.4296(5) 0.068(3) Uani 1 1 d D U . . .
H46A H 0.695098 0.903729 0.471199 0.103 Uiso 1 1 calc R U . . .
H46B H 0.635560 0.935072 0.422326 0.103 Uiso 1 1 calc R U . . .
H46C H 0.739847 0.924216 0.403243 0.103 Uiso 1 1 calc R U . . .
C47 C 0.7889(6) 0.8097(8) 0.2377(6) 0.090(4) Uani 1 1 d D U . . .
H47 H 0.795743 0.841635 0.272550 0.108 Uiso 1 1 calc R U . . .
C48 C 0.8313(10) 0.7240(8) 0.2440(8) 0.142(7) Uani 1 1 d D U . . .
H48A H 0.890198 0.729077 0.252813 0.213 Uiso 1 1 calc R U . . .
H48B H 0.835575 0.695840 0.206761 0.213 Uiso 1 1 calc R U . . .
H48C H 0.796478 0.689567 0.276519 0.213 Uiso 1 1 calc R U . . .
C49 C 0.8208(11) 0.8641(10) 0.1824(7) 0.161(8) Uani 1 1 d D U . . .
H49A H 0.883214 0.873753 0.180138 0.242 Uiso 1 1 calc R U . . .
H49B H 0.787454 0.919639 0.182988 0.242 Uiso 1 1 calc R U . . .
H49C H 0.812873 0.834784 0.147613 0.242 Uiso 1 1 calc R U . . .
C50 C 0.9508(6) 0.0737(6) 0.2987(4) 0.038(2) Uani 1 1 d . U . . .
C51 C 0.9199(6) 0.1222(6) 0.3488(4) 0.035(2) Uani 1 1 d . U . . .
C52 C 0.9039(5) 0.0780(5) 0.4058(4) 0.031(2) Uani 1 1 d . U . . .
C53 C 0.8735(6) 0.1244(6) 0.4580(4) 0.037(2) Uani 1 1 d . U . . .
C54 C 0.8654(6) 0.0784(6) 0.5179(4) 0.037(2) Uani 1 1 d . U . . .
C55 C 0.8435(6) 0.1227(7) 0.5685(4) 0.047(3) Uani 1 1 d . U . . .
H55 H 0.832198 0.183359 0.564947 0.056 Uiso 1 1 calc R U . . .
C56 C 0.8379(8) 0.0801(7) 0.6240(5) 0.061(3) Uani 1 1 d . U . . .
H56 H 0.822651 0.111490 0.658477 0.073 Uiso 1 1 calc R U . . .
C57 C 0.8543(7) -0.0091(7) 0.6301(5) 0.057(3) Uani 1 1 d . U . . .
H57 H 0.851220 -0.038071 0.668585 0.068 Uiso 1 1 calc R U . . .
C58 C 0.8749(6) -0.0544(7) 0.5806(5) 0.050(3) Uani 1 1 d . U . . .
H58 H 0.885367 -0.115134 0.584532 0.060 Uiso 1 1 calc R U . . .
C59 C 0.8807(6) -0.0116(6) 0.5242(4) 0.038(2) Uani 1 1 d . U . . .
C60 C 0.9044(6) -0.0607(6) 0.4701(4) 0.040(2) Uani 1 1 d . U . . .
C61 C 0.9157(6) -0.0130(6) 0.4117(4) 0.039(2) Uani 1 1 d . U . . .
C62 C 0.9416(7) -0.0582(6) 0.3617(5) 0.050(3) Uani 1 1 d . U . . .
H62 H 0.949438 -0.119169 0.365744 0.061 Uiso 1 1 calc R U . . .
C63 C 0.9562(7) -0.0146(6) 0.3051(5) 0.049(3) Uani 1 1 d . U . . .
H63 H 0.970006 -0.046484 0.270732 0.058 Uiso 1 1 calc R U . . .
C64 C 1.1085(6) 0.1826(6) 0.0638(4) 0.040(2) Uani 1 1 d . U . . .
C65 C 1.0715(6) 0.2492(6) 0.1016(4) 0.033(2) Uani 1 1 d . U . . .
C66 C 1.0743(6) 0.3349(6) 0.0813(4) 0.042(2) Uani 1 1 d . U . . .
C67 C 1.0353(6) 0.4030(6) 0.1181(4) 0.042(2) Uani 1 1 d . U . . .
C68 C 1.0418(7) 0.4927(6) 0.0936(4) 0.044(2) Uani 1 1 d . U . . .
C69 C 1.0008(7) 0.5590(6) 0.1274(5) 0.049(3) Uani 1 1 d . U . . .
H69 H 0.967093 0.545681 0.165680 0.059 Uiso 1 1 calc R U . . .
C70 C 1.0090(8) 0.6436(7) 0.1057(5) 0.062(3) Uani 1 1 d . U . . .
H70 H 0.983115 0.688448 0.129721 0.074 Uiso 1 1 calc R U . . .
C71 C 1.0551(8) 0.6642(8) 0.0485(6) 0.066(3) Uani 1 1 d . U . . .
H71 H 1.059610 0.722686 0.033303 0.079 Uiso 1 1 calc R U . . .
C72 C 1.0937(7) 0.5995(7) 0.0146(6) 0.061(3) Uani 1 1 d . U . . .
H72 H 1.126355 0.613602 -0.023919 0.074 Uiso 1 1 calc R U . . .
C73 C 1.0862(7) 0.5141(7) 0.0352(5) 0.046(3) Uani 1 1 d . U . . .
C74 C 1.1251(7) 0.4452(7) -0.0030(5) 0.053(3) Uani 1 1 d . U . . .
C75 C 1.1172(7) 0.3550(6) 0.0211(5) 0.046(3) Uani 1 1 d . U . . .
C76 C 1.1546(6) 0.2908(6) -0.0135(4) 0.043(2) Uani 1 1 d . U . . .
H76 H 1.185105 0.305629 -0.052491 0.051 Uiso 1 1 calc R U . . .
C77 C 1.1497(7) 0.2057(6) 0.0062(4) 0.048(3) Uani 1 1 d . U . . .
H77 H 1.174446 0.162469 -0.019476 0.058 Uiso 1 1 calc R U . . .
C78 C 1.0177(8) 0.3506(10) 0.4486(5) 0.107(5) Uani 1 1 d D U . . .
H78 H 1.006043 0.413884 0.440282 0.128 Uiso 1 1 calc R U . . .
C79 C 0.9763(8) 0.3384(11) 0.5113(6) 0.118(6) Uani 1 1 d D U . . .
H79A H 0.997961 0.380221 0.534212 0.178 Uiso 1 1 calc R U . . .
H79B H 0.990647 0.279857 0.526947 0.178 Uiso 1 1 calc R U . . .
H79C H 0.912505 0.347126 0.514576 0.178 Uiso 1 1 calc R U . . .
C80 C 1.1150(7) 0.3442(10) 0.4358(6) 0.099(5) Uani 1 1 d D U . . .
H80A H 1.138084 0.372743 0.465932 0.149 Uiso 1 1 calc R U . . .
H80B H 1.135823 0.372262 0.396306 0.149 Uiso 1 1 calc R U . . .
H80C H 1.135291 0.283379 0.436792 0.149 Uiso 1 1 calc R U . . .
C81 C 0.6636(6) 0.2306(6) 0.3747(5) 0.062(3) Uani 1 1 d D U . . .
H81 H 0.618334 0.243126 0.410281 0.074 Uiso 1 1 calc R U . . .
C82 C 0.6295(7) 0.2729(6) 0.3217(4) 0.057(3) Uani 1 1 d D U . . .
H82A H 0.574169 0.247960 0.318539 0.085 Uiso 1 1 calc R U . . .
H82B H 0.672515 0.263704 0.285569 0.085 Uiso 1 1 calc R U . . .
H82C H 0.619343 0.334903 0.326190 0.085 Uiso 1 1 calc R U . . .
C83 C 0.6775(8) 0.1359(5) 0.3761(5) 0.070(4) Uani 1 1 d D U . . .
H83A H 0.623429 0.110215 0.371074 0.105 Uiso 1 1 calc R U . . .
H83B H 0.693177 0.114079 0.414484 0.105 Uiso 1 1 calc R U . . .
H83C H 0.725013 0.120566 0.343840 0.105 Uiso 1 1 calc R U . . .
C84 C 0.7277(6) 0.4084(5) 0.4785(4) 0.048(3) Uani 1 1 d D U . . .
H84 H 0.679740 0.408156 0.454471 0.058 Uiso 1 1 calc R U . . .
C85 C 0.7354(8) 0.4987(5) 0.4923(5) 0.078(4) Uani 1 1 d D U . . .
H85A H 0.683360 0.516743 0.520365 0.117 Uiso 1 1 calc R U . . .
H85B H 0.739959 0.536493 0.455496 0.117 Uiso 1 1 calc R U . . .
H85C H 0.787914 0.502490 0.510032 0.117 Uiso 1 1 calc R U . . .
C86 C 0.7051(8) 0.3474(6) 0.5322(5) 0.082(4) Uani 1 1 d D U . . .
H86A H 0.645144 0.361156 0.552171 0.123 Uiso 1 1 calc R U . . .
H86B H 0.746080 0.352806 0.559588 0.123 Uiso 1 1 calc R U . . .
H86C H 0.709400 0.288239 0.520093 0.123 Uiso 1 1 calc R U . . .
C87 C 0.8631(6) 0.4545(5) 0.2979(4) 0.048(3) Uani 1 1 d D U . . .
H87 H 0.882017 0.463469 0.253779 0.058 Uiso 1 1 calc R U . . .
C88 C 0.9178(6) 0.5094(6) 0.3257(6) 0.071(4) Uani 1 1 d D U . . .
H88A H 0.912712 0.569081 0.309021 0.106 Uiso 1 1 calc R U . . .
H88B H 0.979312 0.488170 0.317426 0.106 Uiso 1 1 calc R U . . .
H88C H 0.897372 0.506824 0.368831 0.106 Uiso 1 1 calc R U . . .
C89 C 0.7670(5) 0.4789(6) 0.3109(5) 0.054(3) Uani 1 1 d D U . . .
H89A H 0.756667 0.537893 0.294278 0.081 Uiso 1 1 calc R U . . .
H89B H 0.746865 0.475625 0.354119 0.081 Uiso 1 1 calc R U . . .
H89C H 0.734625 0.439235 0.292909 0.081 Uiso 1 1 calc R U . . .
C90 C 0.8958(10) 0.0910(9) 0.0824(6) 0.105(5) Uani 1 1 d D U . . .
H90 H 0.949063 0.113175 0.055538 0.126 Uiso 1 1 calc R U . . .
C91 C 0.8267(10) 0.1507(9) 0.0651(7) 0.125(6) Uani 1 1 d D U . . .
H91A H 0.830799 0.154045 0.021780 0.187 Uiso 1 1 calc R U . . .
H91B H 0.833701 0.208026 0.077822 0.187 Uiso 1 1 calc R U . . .
H91C H 0.769239 0.130241 0.084248 0.187 Uiso 1 1 calc R U . . .
C92 C 0.8982(13) 0.0015(9) 0.0666(10) 0.195(10) Uani 1 1 d D U . . .
H92A H 0.899493 0.000736 0.023663 0.293 Uiso 1 1 calc R U . . .
H92B H 0.845804 -0.026451 0.088315 0.293 Uiso 1 1 calc R U . . .
H92C H 0.950764 -0.029487 0.077257 0.293 Uiso 1 1 calc R U . . .
C93 C 1.2260(6) 0.0981(7) 0.2083(5) 0.074(4) Uani 1 1 d D U . . .
H93 H 1.215627 0.129835 0.245295 0.089 Uiso 1 1 calc R U . . .
C94 C 1.2814(7) 0.0221(6) 0.2233(5) 0.067(3) Uani 1 1 d D U . . .
H94A H 1.333464 0.040886 0.236476 0.100 Uiso 1 1 calc R U . . .
H94B H 1.299521 -0.010648 0.188042 0.100 Uiso 1 1 calc R U . . .
H94C H 1.248057 -0.014440 0.255291 0.100 Uiso 1 1 calc R U . . .
C95 C 1.2662(8) 0.1616(7) 0.1620(6) 0.082(4) Uani 1 1 d D U . . .
H95A H 1.323640 0.175096 0.170145 0.124 Uiso 1 1 calc R U . . .
H95B H 1.228258 0.214333 0.162058 0.124 Uiso 1 1 calc R U . . .
H95C H 1.273580 0.137913 0.123018 0.124 Uiso 1 1 calc R U . . .
C96 C 1.1024(9) -0.1030(7) 0.1602(5) 0.102(5) Uani 1 1 d D U . . .
H96 H 1.156742 -0.077036 0.167111 0.122 Uiso 1 1 calc R U . . .
C97 C 1.0921(10) -0.1740(9) 0.2063(5) 0.111(6) Uani 1 1 d D U . . .
H97A H 1.134442 -0.221348 0.194414 0.166 Uiso 1 1 calc R U . . .
H97B H 1.032384 -0.194206 0.211682 0.166 Uiso 1 1 calc R U . . .
H97C H 1.102412 -0.154092 0.243887 0.166 Uiso 1 1 calc R U . . .
C98 C 1.1255(12) -0.1218(9) 0.0982(5) 0.139(7) Uani 1 1 d D U . . .
H98A H 1.172753 -0.166863 0.093890 0.208 Uiso 1 1 calc R U . . .
H98B H 1.145395 -0.069546 0.073974 0.208 Uiso 1 1 calc R U . . .
H98C H 1.074112 -0.141726 0.084801 0.208 Uiso 1 1 calc R U . . .

loop_
_atom_site_aniso_label
_atom_site_aniso_U_11
_atom_site_aniso_U_22
_atom_site_aniso_U_33
_atom_site_aniso_U_23
_atom_site_aniso_U_13
_atom_site_aniso_U_12
Gd1 0.0361(3) 0.0216(2) 0.0204(3) 0.00150(19) -0.0073(2) -0.0045(2)
Gd2 0.0476(4) 0.0337(3) 0.0333(3) -0.0060(2) 0.0034(3) 0.0071(3)
Ti1 0.0459(10) 0.0255(8) 0.0197(8) 0.0017(6) -0.0106(7) -0.0083(7)
Ti2 0.0386(9) 0.0276(8) 0.0196(7) 0.0000(6) -0.0071(7) -0.0066(7)
Ti3 0.0427(10) 0.0305(8) 0.0318(9) -0.0090(7) -0.0049(8) 0.0096(7)
Ti4 0.0458(11) 0.0359(9) 0.0396(10) -0.0111(7) 0.0097(8) 0.0060(8)
Cl1 0.0396(14) 0.0457(13) 0.0553(15) -0.0126(11) 0.0052(12) -0.0020(11)
Cl2 0.0427(14) 0.0453(13) 0.0285(11) -0.0052(9) 0.0000(10) -0.0027(11)
Cl3 0.0520(17) 0.0765(19) 0.0660(19) -0.0243(15) -0.0138(15) 0.0122(15)
Cl4 0.0438(17) 0.106(2) 0.069(2) -0.0214(18) -0.0069(15) 0.0030(16)
O1 0.032(3) 0.028(3) 0.029(3) 0.004(2) -0.008(3) -0.004(3)
O2 0.036(3) 0.027(3) 0.023(3) 0.007(2) -0.015(3) -0.007(3)
O3 0.060(4) 0.030(3) 0.024(3) 0.003(2) -0.016(3) -0.016(3)
O4 0.083(5) 0.041(4) 0.023(3) 0.007(3) -0.014(4) 0.004(4)
O5 0.061(4) 0.027(3) 0.034(3) -0.003(3) -0.019(3) -0.014(3)
O6 0.037(3) 0.022(3) 0.024(3) 0.000(2) -0.005(3) -0.004(2)
O7 0.039(3) 0.024(3) 0.029(3) 0.001(2) -0.013(3) 0.000(3)
O8 0.084(6) 0.042(4) 0.049(4) 0.022(3) -0.016(4) -0.016(4)
O9 0.039(4) 0.034(3) 0.040(3) -0.001(3) -0.010(3) 0.004(3)
O10 0.045(4) 0.040(3) 0.041(4) -0.007(3) 0.001(3) -0.011(3)
O11 0.048(4) 0.034(3) 0.025(3) -0.005(2) -0.007(3) -0.010(3)
O12 0.040(3) 0.025(3) 0.022(3) 0.003(2) -0.008(3) -0.009(3)
O13 0.043(4) 0.045(3) 0.028(3) -0.006(3) 0.005(3) -0.002(3)
O14 0.044(4) 0.047(4) 0.030(3) -0.003(3) -0.011(3) -0.005(3)
O15 0.037(4) 0.055(4) 0.046(4) -0.012(3) -0.006(3) -0.014(3)
O16 0.042(4) 0.032(3) 0.035(3) -0.007(3) 0.004(3) 0.000(3)
O17 0.050(4) 0.030(3) 0.040(4) -0.005(3) -0.005(3) 0.012(3)
O18 0.061(4) 0.041(4) 0.035(4) 0.000(3) -0.006(3) 0.009(3)
O19 0.092(6) 0.041(4) 0.069(5) 0.007(4) -0.005(5) -0.005(4)
O20 0.048(4) 0.047(4) 0.042(4) -0.011(3) 0.009(3) -0.001(3)
O21 0.045(4) 0.032(3) 0.037(4) -0.002(3) 0.009(3) 0.001(3)
O22 0.055(4) 0.040(3) 0.037(4) -0.004(3) 0.001(3) 0.007(3)
O23 0.065(5) 0.080(5) 0.048(5) 0.016(4) 0.004(4) -0.002(4)
O24 0.060(5) 0.072(5) 0.058(4) -0.018(4) -0.023(4) 0.007(4)
O25 0.043(4) 0.042(4) 0.048(4) -0.007(3) -0.010(3) 0.000(3)
O26 0.044(4) 0.041(3) 0.034(3) -0.013(3) -0.007(3) 0.004(3)
O27 0.044(4) 0.030(3) 0.031(3) -0.004(3) 0.002(3) 0.012(3)
O28 0.058(5) 0.085(5) 0.064(5) -0.031(4) 0.000(4) -0.002(4)
O29 0.030(4) 0.053(4) 0.053(4) 0.004(3) 0.000(3) 0.002(3)
O30 0.066(5) 0.040(4) 0.056(4) -0.011(3) 0.021(4) -0.004(3)
C1 0.021(4) 0.022(4) 0.027(4) -0.009(3) -0.004(3) 0.004(3)
C2 0.022(4) 0.024(4) 0.019(4) 0.002(3) -0.005(3) 0.001(3)
C3 0.030(4) 0.016(4) 0.021(4) -0.001(3) 0.002(3) -0.002(3)
C4 0.029(5) 0.027(4) 0.026(4) 0.003(3) -0.002(4) -0.002(4)
C5 0.051(5) 0.029(4) 0.033(5) 0.002(4) -0.002(4) -0.008(4)
C6 0.071(6) 0.042(5) 0.047(5) 0.017(4) -0.023(5) -0.019(5)
C7 0.086(7) 0.061(6) 0.062(6) 0.014(5) -0.019(6) -0.034(6)
C8 0.085(7) 0.047(5) 0.060(6) 0.013(5) -0.009(6) -0.023(5)
C9 0.070(6) 0.032(5) 0.042(5) 0.006(4) -0.002(5) -0.004(5)
C10 0.040(5) 0.033(4) 0.029(4) -0.006(4) 0.003(4) 0.001(4)
C11 0.039(5) 0.037(5) 0.020(4) 0.002(4) 0.004(4) 0.006(4)
C12 0.034(5) 0.023(4) 0.024(4) 0.002(3) 0.002(4) 0.005(4)
C13 0.044(5) 0.039(5) 0.024(4) 0.009(4) -0.017(4) 0.006(4)
C14 0.037(5) 0.033(4) 0.024(4) -0.004(3) -0.006(4) 0.000(4)
C15 0.048(5) 0.026(4) 0.027(4) -0.001(3) -0.009(4) -0.004(4)
C16 0.029(4) 0.020(4) 0.023(4) -0.004(3) 0.004(3) 0.000(3)
C17 0.037(5) 0.025(4) 0.018(4) -0.002(3) 0.004(4) -0.009(4)
C18 0.033(5) 0.025(4) 0.017(4) -0.001(3) 0.005(3) 0.006(4)
C19 0.032(5) 0.031(4) 0.020(4) -0.001(3) 0.006(4) 0.008(4)
C20 0.042(5) 0.038(5) 0.029(4) 0.010(4) -0.005(4) -0.004(4)
C21 0.036(5) 0.051(5) 0.041(5) 0.010(4) -0.013(4) 0.002(4)
C22 0.039(5) 0.047(5) 0.031(5) 0.013(4) -0.006(4) 0.013(4)
C23 0.041(5) 0.039(5) 0.028(4) 0.010(4) 0.005(4) 0.007(4)
C24 0.037(5) 0.029(4) 0.026(4) 0.005(3) 0.014(4) 0.007(4)
C25 0.046(5) 0.023(4) 0.029(4) 0.002(3) -0.004(4) 0.001(4)
C26 0.045(5) 0.028(4) 0.028(4) -0.001(3) -0.008(4) -0.002(4)
C27 0.057(6) 0.029(4) 0.043(5) 0.000(4) -0.006(5) -0.012(4)
C28 0.055(6) 0.027(4) 0.036(5) -0.003(4) -0.005(4) -0.013(4)
C29 0.046(6) 0.063(6) 0.048(6) -0.013(5) -0.011(5) 0.010(5)
C30 0.071(8) 0.102(9) 0.059(8) -0.005(7) -0.028(7) 0.018(7)
C31 0.066(8) 0.122(11) 0.119(11) -0.084(9) -0.023(8) 0.028(8)
C32 0.042(5) 0.061(6) 0.047(6) 0.007(5) -0.002(5) -0.019(5)
C33 0.071(9) 0.115(10) 0.081(9) 0.019(8) -0.016(8) -0.033(8)
C34 0.074(9) 0.116(10) 0.054(8) 0.018(7) 0.008(7) -0.023(8)
C35 0.057(6) 0.043(5) 0.048(5) -0.010(4) -0.011(5) -0.011(5)
C36 0.132(11) 0.037(6) 0.082(9) -0.015(6) -0.005(8) -0.005(7)
C37 0.090(9) 0.116(10) 0.095(10) -0.053(8) -0.049(8) -0.005(8)
C38 0.044(5) 0.026(4) 0.021(4) 0.005(3) -0.004(4) 0.002(4)
C39 0.048(6) 0.059(6) 0.046(6) 0.002(5) -0.027(5) -0.004(5)
C40 0.060(7) 0.037(5) 0.033(5) -0.001(4) -0.006(5) -0.009(5)
C41 0.054(6) 0.069(6) 0.054(6) -0.025(5) -0.011(5) 0.001(5)
C42 0.094(11) 0.111(12) 0.179(15) -0.022(11) -0.010(11) 0.003(10)
C43 0.119(12) 0.221(16) 0.057(9) -0.050(10) 0.015(9) 0.016(11)
C44 0.071(6) 0.054(6) 0.040(5) -0.004(4) -0.027(5) -0.006(5)
C45 0.083(9) 0.077(8) 0.065(8) 0.008(6) -0.044(7) 0.003(7)
C46 0.080(8) 0.086(8) 0.049(7) -0.011(6) -0.027(6) -0.022(7)
C47 0.082(8) 0.102(8) 0.078(8) 0.004(7) 0.003(7) -0.003(7)
C48 0.102(11) 0.115(12) 0.181(15) 0.069(11) 0.008(11) 0.006(10)
C49 0.128(14) 0.185(16) 0.160(16) 0.008(13) -0.004(12) -0.010(12)
C50 0.038(5) 0.038(5) 0.035(5) 0.000(4) -0.003(4) -0.003(4)
C51 0.025(5) 0.035(5) 0.040(5) -0.008(4) 0.008(4) 0.006(4)
C52 0.022(4) 0.037(4) 0.036(5) -0.006(4) -0.006(4) -0.001(4)
C53 0.030(5) 0.034(5) 0.045(5) -0.002(4) -0.003(4) 0.000(4)
C54 0.029(5) 0.041(5) 0.038(5) 0.002(4) -0.005(4) -0.002(4)
C55 0.044(5) 0.049(5) 0.041(5) -0.002(4) 0.005(4) 0.001(5)
C56 0.069(7) 0.068(6) 0.042(6) -0.010(5) 0.004(5) 0.002(5)
C57 0.055(6) 0.063(6) 0.047(6) 0.007(5) 0.001(5) -0.006(5)
C58 0.036(5) 0.053(5) 0.059(6) 0.009(5) -0.009(5) -0.006(5)
C59 0.027(5) 0.037(5) 0.047(5) -0.001(4) 0.000(4) 0.001(4)
C60 0.032(5) 0.034(5) 0.050(5) 0.010(4) -0.005(4) -0.007(4)
C61 0.032(5) 0.033(5) 0.049(5) -0.001(4) -0.001(4) -0.002(4)
C62 0.054(6) 0.033(5) 0.059(6) -0.003(4) 0.004(5) -0.001(4)
C63 0.053(6) 0.035(5) 0.053(6) -0.014(4) 0.006(5) -0.002(4)
C64 0.033(5) 0.049(5) 0.035(5) -0.003(4) 0.000(4) -0.003(4)
C65 0.025(5) 0.040(5) 0.034(5) -0.006(4) -0.003(4) -0.005(4)
C66 0.030(5) 0.053(5) 0.042(5) 0.002(4) -0.011(4) 0.001(4)
C67 0.038(5) 0.051(5) 0.041(5) -0.008(4) -0.016(4) -0.002(4)
C68 0.041(5) 0.051(5) 0.041(5) 0.000(4) -0.013(4) 0.000(4)
C69 0.061(6) 0.040(5) 0.046(5) -0.002(4) -0.011(5) -0.004(5)
C70 0.069(7) 0.053(6) 0.067(7) -0.010(5) -0.017(6) -0.003(5)
C71 0.071(7) 0.060(6) 0.068(7) 0.012(5) -0.021(6) -0.009(6)
C72 0.053(6) 0.066(6) 0.065(6) 0.006(5) -0.015(5) -0.006(5)
C73 0.044(5) 0.052(5) 0.044(5) 0.007(4) -0.019(5) -0.003(5)
C74 0.041(6) 0.072(6) 0.047(6) 0.009(5) -0.016(5) -0.008(5)
C75 0.041(5) 0.052(5) 0.045(5) -0.009(4) -0.009(4) 0.004(5)
C76 0.032(5) 0.062(6) 0.032(5) -0.004(4) -0.002(4) -0.002(4)
C77 0.049(6) 0.052(5) 0.043(5) -0.021(4) -0.006(5) 0.012(5)
C78 0.101(9) 0.133(9) 0.089(8) -0.013(7) -0.021(7) -0.008(8)
C79 0.113(12) 0.162(13) 0.089(11) -0.033(10) -0.031(10) -0.009(10)
C80 0.078(9) 0.135(12) 0.097(10) -0.011(9) -0.043(8) -0.024(9)
C81 0.059(6) 0.060(6) 0.068(7) 0.000(5) -0.018(6) -0.010(5)
C82 0.052(7) 0.060(7) 0.056(7) -0.010(5) -0.007(6) 0.009(6)
C83 0.089(9) 0.045(6) 0.085(9) -0.009(6) -0.032(7) -0.015(6)
C84 0.040(5) 0.054(5) 0.049(6) -0.026(5) 0.004(5) 0.006(5)
C85 0.091(9) 0.053(7) 0.082(9) -0.032(6) 0.009(7) 0.023(7)
C86 0.087(9) 0.070(8) 0.074(9) -0.004(7) 0.023(7) 0.016(7)
C87 0.057(6) 0.039(5) 0.044(5) 0.010(4) -0.004(5) 0.006(5)
C88 0.054(7) 0.041(6) 0.116(10) 0.009(6) -0.018(7) 0.002(5)
C89 0.050(7) 0.047(6) 0.062(7) 0.002(5) -0.009(6) 0.008(5)
C90 0.113(9) 0.113(9) 0.104(8) -0.056(7) -0.041(7) 0.006(7)
C91 0.153(14) 0.142(13) 0.076(10) -0.008(10) -0.019(10) 0.009(11)
C92 0.266(18) 0.147(15) 0.209(17) -0.079(13) -0.116(15) 0.015(14)
C93 0.066(7) 0.073(7) 0.082(7) 0.003(6) -0.016(6) -0.002(6)
C94 0.059(7) 0.078(8) 0.057(7) -0.001(6) -0.004(6) 0.021(6)
C95 0.066(8) 0.085(9) 0.090(10) 0.019(8) -0.005(7) -0.017(7)
C96 0.114(9) 0.073(7) 0.104(9) -0.021(7) 0.016(7) 0.021(7)
C97 0.125(12) 0.103(10) 0.093(11) 0.005(9) -0.010(9) 0.038(9)
C98 0.202(15) 0.103(10) 0.092(11) -0.030(9) 0.004(11) 0.094(11)

loop_
_atom_type_symbol
_atom_type_description
_atom_type_scat_dispersion_real
_atom_type_scat_dispersion_imag
_atom_type_scat_source
C C 0.0181 0.0091 'International Tables Vol C Tables 4.2.6.8 and 6.1.1.4'
H H 0.0000 0.0000 'International Tables Vol C Tables 4.2.6.8 and 6.1.1.4'
O O 0.0492 0.0322 'International Tables Vol C Tables 4.2.6.8 and 6.1.1.4'
Cl Cl 0.3639 0.7018 'International Tables Vol C Tables 4.2.6.8 and 6.1.1.4'
Ti Ti 0.2191 1.8069 'International Tables Vol C Tables 4.2.6.8 and 6.1.1.4'
Gd Gd -8.8380 11.9157 'International Tables Vol C Tables 4.2.6.8 and 6.1.1.4'

loop_
_geom_angle_atom_site_label_1
_geom_angle_atom_site_label_2
_geom_angle_atom_site_label_3
_geom_angle
_geom_angle_site_symmetry_1
_geom_angle_site_symmetry_3
_geom_angle_publ_flag
O12 Gd1 O6 160.52(17) . . ?
O12 Gd1 O7 90.48(18) . . ?
O6 Gd1 O7 71.59(18) . . ?
O12 Gd1 O2 65.93(17) . . ?
O6 Gd1 O2 132.55(18) . . ?
O7 Gd1 O2 155.72(18) . . ?
O12 Gd1 O1 132.23(17) . . ?
O6 Gd1 O1 65.66(17) . . ?
O7 Gd1 O1 137.17(18) . . ?
O2 Gd1 O1 66.88(18) . . ?
O12 Gd1 Cl1 90.85(15) . . ?
O6 Gd1 Cl1 96.24(15) . . ?
O7 Gd1 Cl1 89.00(15) . . ?
O2 Gd1 Cl1 85.85(15) . . ?
O1 Gd1 Cl1 92.83(15) . . ?
O12 Gd1 Cl2 86.39(15) . . ?
O6 Gd1 Cl2 85.44(14) . . ?
O7 Gd1 Cl2 87.94(15) . . ?
O2 Gd1 Cl2 95.82(15) . . ?
O1 Gd1 Cl2 91.30(14) . . ?
Cl1 Gd1 Cl2 175.86(8) . . ?
O21 Gd2 O22 71.4(2) . . ?
O21 Gd2 O27 164.97(19) . . ?
O22 Gd2 O27 93.6(2) . . ?
O21 Gd2 O17 130.0(2) . . ?
O22 Gd2 O17 156.8(2) . . ?
O27 Gd2 O17 64.93(19) . . ?
O21 Gd2 O16 65.5(2) . . ?
O22 Gd2 O16 136.7(2) . . ?
O27 Gd2 O16 129.4(2) . . ?
O17 Gd2 O16 65.9(2) . . ?
O21 Gd2 Cl3 87.34(17) . . ?
O22 Gd2 Cl3 87.68(18) . . ?
O27 Gd2 Cl3 91.41(16) . . ?
O17 Gd2 Cl3 100.90(17) . . ?
O16 Gd2 Cl3 86.36(16) . . ?
O21 Gd2 Cl4 90.95(17) . . ?
O22 Gd2 Cl4 86.79(18) . . ?
O27 Gd2 Cl4 88.87(17) . . ?
O17 Gd2 Cl4 84.22(17) . . ?
O16 Gd2 Cl4 97.73(17) . . ?
Cl3 Gd2 Cl4 174.46(10) . . ?
O9 Ti1 O11 99.6(3) . . ?
O9 Ti1 O12 100.9(3) . . ?
O11 Ti1 O12 104.8(2) . . ?
O9 Ti1 O3 93.3(3) . . ?
O11 Ti1 O3 93.0(2) . . ?
O12 Ti1 O3 154.9(2) . . ?
O9 Ti1 O2 93.8(3) . . ?
O11 Ti1 O2 165.3(3) . . ?
O12 Ti1 O2 78.5(2) . . ?
O3 Ti1 O2 80.0(2) . . ?
O9 Ti1 O10 170.5(3) . . ?
O11 Ti1 O10 86.0(3) . . ?
O12 Ti1 O10 85.0(2) . . ?
O3 Ti1 O10 78.7(2) . . ?
O2 Ti1 O10 80.0(2) . . ?
O13 Ti2 O14 98.5(3) . . ?
O13 Ti2 O5 99.8(3) . . ?
O14 Ti2 O5 97.2(3) . . ?
O13 Ti2 O1 93.1(3) . . ?
O14 Ti2 O1 106.6(2) . . ?
O5 Ti2 O1 150.9(2) . . ?
O13 Ti2 O6 97.7(3) . . ?
O14 Ti2 O6 163.6(3) . . ?
O5 Ti2 O6 77.0(2) . . ?
O1 Ti2 O6 75.5(2) . . ?
O13 Ti2 O15 173.7(3) . . ?
O14 Ti2 O15 84.0(3) . . ?
O5 Ti2 O15 85.6(3) . . ?
O1 Ti2 O15 80.6(2) . . ?
O6 Ti2 O15 80.3(2) . . ?
O25 Ti3 O26 97.7(3) . . ?
O25 Ti3 O27 100.9(3) . . ?
O26 Ti3 O27 105.8(3) . . ?
O25 Ti3 O18 91.5(3) . . ?
O26 Ti3 O18 93.4(3) . . ?
O27 Ti3 O18 155.3(3) . . ?
O25 Ti3 O17 93.6(3) . . ?
O26 Ti3 O17 167.0(3) . . ?
O27 Ti3 O17 78.1(2) . . ?
O18 Ti3 O17 79.9(2) . . ?
O25 Ti3 O24 169.8(3) . . ?
O26 Ti3 O24 87.7(3) . . ?
O27 Ti3 O24 85.8(3) . . ?
O18 Ti3 O24 79.5(3) . . ?
O17 Ti3 O24 80.2(3) . . ?
O29 Ti4 O30 97.3(3) . . ?
O29 Ti4 O20 97.5(3) . . ?
O30 Ti4 O20 97.1(3) . . ?
O29 Ti4 O16 91.6(3) . . ?
O30 Ti4 O16 109.2(3) . . ?
O20 Ti4 O16 150.9(3) . . ?
O29 Ti4 O21 93.6(3) . . ?
O30 Ti4 O21 168.1(3) . . ?
O20 Ti4 O21 76.6(3) . . ?
O16 Ti4 O21 75.3(2) . . ?
O29 Ti4 O28 171.5(3) . . ?
O30 Ti4 O28 88.1(3) . . ?
O20 Ti4 O28 88.3(3) . . ?
O16 Ti4 O28 80.4(3) . . ?
O21 Ti4 O28 81.7(3) . . ?
C1 O1 Ti2 131.1(5) . . ?
C1 O1 Gd1 118.0(5) . . ?
Ti2 O1 Gd1 109.8(2) . . ?
C2 O2 Ti1 134.4(5) . . ?
C2 O2 Gd1 120.4(5) . . ?
Ti1 O2 Gd1 105.0(2) . . ?
C4 O3 Ti1 136.1(5) . . ?
C15 O5 Ti2 118.8(5) . . ?
C16 O6 Ti2 114.1(5) . . ?
C16 O6 Gd1 134.3(5) . . ?
Ti2 O6 Gd1 109.0(2) . . ?
C18 O7 Gd1 139.1(5) . . ?
C29 O9 Ti1 165.7(6) . . ?
C32 O10 Ti1 129.3(6) . . ?
C32 O10 H1 122.1 . . ?
Ti1 O10 H1 108.3 . . ?
C35 O11 Ti1 136.3(6) . . ?
C38 O12 Ti1 127.6(5) . . ?
C38 O12 Gd1 120.7(4) . . ?
Ti1 O12 Gd1 110.6(2) . . ?
C41 O13 Ti2 160.6(6) . . ?
C44 O14 Ti2 139.7(6) . . ?
C47 O15 Ti2 126.1(7) . . ?
C47 O15 H2 119.9 . . ?
Ti2 O15 H2 113.6 . . ?
C50 O16 Ti4 126.7(5) . . ?
C50 O16 Gd2 119.6(5) . . ?
Ti4 O16 Gd2 110.0(3) . . ?
C51 O17 Ti3 132.0(6) . . ?
C51 O17 Gd2 121.4(6) . . ?
Ti3 O17 Gd2 105.6(2) . . ?
C53 O18 Ti3 135.8(6) . . ?
C64 O20 Ti4 120.6(6) . . ?
C65 O21 Ti4 114.9(5) . . ?
C65 O21 Gd2 135.9(5) . . ?
Ti4 O21 Gd2 109.1(2) . . ?
C67 O22 Gd2 140.6(6) . . ?
C78 O24 Ti3 138.3(7) . . ?
C78 O24 H3 112.7 . . ?
Ti3 O24 H3 106.9 . . ?
C81 O25 Ti3 170.8(6) . . ?
C84 O26 Ti3 138.5(5) . . ?
C87 O27 Ti3 128.1(5) . . ?
C87 O27 Gd2 120.6(5) . . ?
Ti3 O27 Gd2 111.3(2) . . ?
C90 O28 Ti4 131.6(8) . . ?
C90 O28 H4 105.9 . . ?
Ti4 O28 H4 108.2 . . ?
C93 O29 Ti4 158.9(6) . . ?
C96 O30 Ti4 135.2(8) . . ?
O1 C1 C14 125.1(7) . . ?
O1 C1 C2 116.8(7) . . ?
C14 C1 C2 118.1(7) . . ?
O2 C2 C3 123.5(7) . . ?
O2 C2 C1 115.5(6) . . ?
C3 C2 C1 121.0(7) . . ?
C2 C3 C12 119.1(7) . . ?
C2 C3 C4 120.7(7) . . ?
C12 C3 C4 120.1(7) . . ?
O3 C4 C3 124.7(7) . . ?
O3 C4 C5 116.6(8) . . ?
C3 C4 C5 118.7(7) . . ?
C10 C5 C6 121.1(8) . . ?
C10 C5 C4 120.9(8) . . ?
C6 C5 C4 118.1(8) . . ?
C5 C6 C7 118.4(9) . . ?
C5 C6 H6 120.8 . . ?
C7 C6 H6 120.8 . . ?
C8 C7 C6 120.1(11) . . ?
C8 C7 H7 120.0 . . ?
C6 C7 H7 120.0 . . ?
C7 C8 C9 122.1(10) . . ?
C7 C8 H8 119.0 . . ?
C9 C8 H8 119.0 . . ?
C8 C9 C10 118.5(10) . . ?
C8 C9 H9 120.8 . . ?
C10 C9 H9 120.8 . . ?
C5 C10 C9 119.8(9) . . ?
C5 C10 C11 120.7(8) . . ?
C9 C10 C11 119.5(8) . . ?
O4 C11 C12 122.5(9) . . ?
O4 C11 C10 119.4(8) . . ?
C12 C11 C10 118.1(7) . . ?
C13 C12 C3 119.2(7) . . ?
C13 C12 C11 120.0(8) . . ?
C3 C12 C11 120.8(8) . . ?
C12 C13 C14 121.3(8) . . ?
C12 C13 H13 119.3 . . ?
C14 C13 H13 119.3 . . ?
C1 C14 C13 121.3(8) . . ?
C1 C14 H14 119.3 . . ?
C13 C14 H14 119.3 . . ?
O5 C15 C28 122.7(8) . . ?
O5 C15 C16 117.0(7) . . ?
C28 C15 C16 120.4(8) . . ?
O6 C16 C17 125.9(8) . . ?
O6 C16 C15 112.9(7) . . ?
C17 C16 C15 121.2(7) . . ?
C16 C17 C26 117.8(8) . . ?
C16 C17 C18 121.7(7) . . ?
C26 C17 C18 120.5(7) . . ?
O7 C18 C17 123.5(7) . . ?
O7 C18 C19 116.8(8) . . ?
C17 C18 C19 119.7(7) . . ?
C20 C19 C24 119.7(8) . . ?
C20 C19 C18 120.6(8) . . ?
C24 C19 C18 119.7(8) . . ?
C19 C20 C21 121.8(9) . . ?
C19 C20 H20 119.1 . . ?
C21 C20 H20 119.1 . . ?
C22 C21 C20 118.7(9) . . ?
C22 C21 H21 120.6 . . ?
C20 C21 H21 120.6 . . ?
C23 C22 C21 119.8(8) . . ?
C23 C22 H22 120.1 . . ?
C21 C22 H22 120.1 . . ?
C22 C23 C24 121.5(9) . . ?
C22 C23 H23 119.2 . . ?
C24 C23 H23 119.2 . . ?
C23 C24 C19 118.4(9) . . ?
C23 C24 C25 120.9(8) . . ?
C19 C24 C25 120.8(8) . . ?
O8 C25 C24 119.7(8) . . ?
O8 C25 C26 122.3(9) . . ?
C24 C25 C26 118.0(7) . . ?
C27 C26 C17 119.9(8) . . ?
C27 C26 C25 119.6(8) . . ?
C17 C26 C25 120.4(8) . . ?
C26 C27 C28 123.0(8) . . ?
C26 C27 H27 118.5 . . ?
C28 C27 H27 118.5 . . ?
C15 C28 C27 117.6(9) . . ?
C15 C28 H28 121.2 . . ?
C27 C28 H28 121.2 . . ?
O9 C29 C30 111.7(8) . . ?
O9 C29 C31 110.1(8) . . ?
C30 C29 C31 115.8(7) . . ?
O9 C29 H29 106.2 . . ?
C30 C29 H29 106.2 . . ?
C31 C29 H29 106.2 . . ?
C29 C30 H30A 109.5 . . ?
C29 C30 H30B 109.5 . . ?
H30A C30 H30B 109.5 . . ?
C29 C30 H30C 109.5 . . ?
H30A C30 H30C 109.5 . . ?
H30B C30 H30C 109.5 . . ?
C29 C31 H31A 109.5 . . ?
C29 C31 H31B 109.5 . . ?
H31A C31 H31B 109.5 . . ?
C29 C31 H31C 109.5 . . ?
H31A C31 H31C 109.5 . . ?
H31B C31 H31C 109.5 . . ?
O10 C32 C33 109.1(8) . . ?
O10 C32 C34 110.3(8) . . ?
C33 C32 C34 115.0(8) . . ?
O10 C32 H32 107.4 . . ?
C33 C32 H32 107.4 . . ?
C34 C32 H32 107.4 . . ?
C32 C33 H33A 109.5 . . ?
C32 C33 H33B 109.5 . . ?
H33A C33 H33B 109.5 . . ?
C32 C33 H33C 109.5 . . ?
H33A C33 H33C 109.5 . . ?
H33B C33 H33C 109.5 . . ?
C32 C34 H34A 109.5 . . ?
C32 C34 H34B 109.5 . . ?
H34A C34 H34B 109.5 . . ?
C32 C34 H34C 109.5 . . ?
H34A C34 H34C 109.5 . . ?
H34B C34 H34C 109.5 . . ?
O11 C35 C37 109.1(8) . . ?
O11 C35 C36 109.6(8) . . ?
C37 C35 C36 114.3(7) . . ?
O11 C35 H35 107.9 . . ?
C37 C35 H35 107.9 . . ?
C36 C35 H35 107.9 . . ?
C35 C36 H36A 109.5 . . ?
C35 C36 H36B 109.5 . . ?
H36A C36 H36B 109.5 . . ?
C35 C36 H36C 109.5 . . ?
H36A C36 H36C 109.5 . . ?
H36B C36 H36C 109.5 . . ?
C35 C37 H37A 109.5 . . ?
C35 C37 H37B 109.5 . . ?
H37A C37 H37B 109.5 . . ?
C35 C37 H37C 109.5 . . ?
H37A C37 H37C 109.5 . . ?
H37B C37 H37C 109.5 . . ?
O12 C38 C39 111.4(6) . . ?
O12 C38 C40 109.7(6) . . ?
C39 C38 C40 113.8(6) . . ?
O12 C38 H38 107.2 . . ?
C39 C38 H38 107.2 . . ?
C40 C38 H38 107.2 . . ?
C38 C39 H39A 109.5 . . ?
C38 C39 H39B 109.5 . . ?
H39A C39 H39B 109.5 . . ?
C38 C39 H39C 109.5 . . ?
H39A C39 H39C 109.5 . . ?
H39B C39 H39C 109.5 . . ?
C38 C40 H40A 109.5 . . ?
C38 C40 H40B 109.5 . . ?
H40A C40 H40B 109.5 . . ?
C38 C40 H40C 109.5 . . ?
H40A C40 H40C 109.5 . . ?
H40B C40 H40C 109.5 . . ?
O13 C41 C42 108.1(10) . . ?
O13 C41 C43 107.8(9) . . ?
C42 C41 C43 116.0(8) . . ?
O13 C41 H41 108.2 . . ?
C42 C41 H41 108.2 . . ?
C43 C41 H41 108.2 . . ?
C41 C42 H42A 109.5 . . ?
C41 C42 H42B 109.5 . . ?
H42A C42 H42B 109.5 . . ?
C41 C42 H42C 109.5 . . ?
H42A C42 H42C 109.5 . . ?
H42B C42 H42C 109.5 . . ?
C41 C43 H43A 109.5 . . ?
C41 C43 H43B 109.5 . . ?
H43A C43 H43B 109.5 . . ?
C41 C43 H43C 109.5 . . ?
H43A C43 H43C 109.5 . . ?
H43B C43 H43C 109.5 . . ?
O14 C44 C46 110.4(7) . . ?
O14 C44 C45 109.2(8) . . ?
C46 C44 C45 115.5(7) . . ?
O14 C44 H44 107.1 . . ?
C46 C44 H44 107.1 . . ?
C45 C44 H44 107.1 . . ?
C44 C45 H45A 109.5 . . ?
C44 C45 H45B 109.5 . . ?
H45A C45 H45B 109.5 . . ?
C44 C45 H45C 109.5 . . ?
H45A C45 H45C 109.5 . . ?
H45B C45 H45C 109.5 . . ?
C44 C46 H46A 109.5 . . ?
C44 C46 H46B 109.5 . . ?
H46A C46 H46B 109.5 . . ?
C44 C46 H46C 109.5 . . ?
H46A C46 H46C 109.5 . . ?
H46B C46 H46C 109.5 . . ?
O15 C47 C48 107.8(11) . . ?
O15 C47 C49 107.5(11) . . ?
C48 C47 C49 116.8(9) . . ?
O15 C47 H47 108.2 . . ?
C48 C47 H47 108.2 . . ?
C49 C47 H47 108.2 . . ?
C47 C48 H48A 109.5 . . ?
C47 C48 H48B 109.5 . . ?
H48A C48 H48B 109.5 . . ?
C47 C48 H48C 109.5 . . ?
H48A C48 H48C 109.5 . . ?
H48B C48 H48C 109.5 . . ?
C47 C49 H49A 109.5 . . ?
C47 C49 H49B 109.5 . . ?
H49A C49 H49B 109.5 . . ?
C47 C49 H49C 109.5 . . ?
H49A C49 H49C 109.5 . . ?
H49B C49 H49C 109.5 . . ?
O16 C50 C63 123.7(9) . . ?
O16 C50 C51 115.7(8) . . ?
C63 C50 C51 120.4(9) . . ?
O17 C51 C52 124.5(8) . . ?
O17 C51 C50 116.9(8) . . ?
C52 C51 C50 118.5(8) . . ?
C51 C52 C61 119.8(8) . . ?
C51 C52 C53 120.6(8) . . ?
C61 C52 C53 119.6(8) . . ?
O18 C53 C52 124.0(9) . . ?
O18 C53 C54 116.2(8) . . ?
C52 C53 C54 119.9(8) . . ?
C55 C54 C59 118.7(9) . . ?
C55 C54 C53 120.8(9) . . ?
C59 C54 C53 120.5(9) . . ?
C56 C55 C54 120.6(10) . . ?
C56 C55 H55 119.7 . . ?
C54 C55 H55 119.7 . . ?
C55 C56 C57 120.5(11) . . ?
C55 C56 H56 119.7 . . ?
C57 C56 H56 119.7 . . ?
C58 C57 C56 119.7(10) . . ?
C58 C57 H57 120.1 . . ?
C56 C57 H57 120.1 . . ?
C57 C58 C59 120.0(10) . . ?
C57 C58 H58 120.0 . . ?
C59 C58 H58 120.0 . . ?
C58 C59 C54 120.3(9) . . ?
C58 C59 C60 120.1(9) . . ?
C54 C59 C60 119.5(9) . . ?
O19 C60 C61 121.6(10) . . ?
O19 C60 C59 119.8(9) . . ?
C61 C60 C59 118.6(8) . . ?
C62 C61 C52 120.0(9) . . ?
C62 C61 C60 118.5(9) . . ?
C52 C61 C60 121.5(9) . . ?
C61 C62 C63 120.3(9) . . ?
C61 C62 H62 119.8 . . ?
C63 C62 H62 119.8 . . ?
C50 C63 C62 120.6(9) . . ?
C50 C63 H63 119.7 . . ?
C62 C63 H63 119.7 . . ?
O20 C64 C77 125.2(9) . . ?
O20 C64 C65 116.0(8) . . ?
C77 C64 C65 118.8(9) . . ?
O21 C65 C66 126.8(8) . . ?
O21 C65 C64 111.9(8) . . ?
C66 C65 C64 121.3(9) . . ?
C65 C66 C75 117.4(9) . . ?
C65 C66 C67 122.2(9) . . ?
C75 C66 C67 120.4(9) . . ?
O22 C67 C66 123.0(9) . . ?
O22 C67 C68 117.9(9) . . ?
C66 C67 C68 119.1(9) . . ?
C69 C68 C73 118.5(9) . . ?
C69 C68 C67 119.9(9) . . ?
C73 C68 C67 121.5(10) . . ?
C70 C69 C68 120.4(11) . . ?
C70 C69 H69 119.8 . . ?
C68 C69 H69 119.8 . . ?
C69 C70 C71 120.5(11) . . ?
C69 C70 H70 119.7 . . ?
C71 C70 H70 119.7 . . ?
C72 C71 C70 119.4(11) . . ?
C72 C71 H71 120.3 . . ?
C70 C71 H71 120.3 . . ?
C71 C72 C73 121.2(12) . . ?
C71 C72 H72 119.4 . . ?
C73 C72 H72 119.4 . . ?
C72 C73 C68 119.8(11) . . ?
C72 C73 C74 120.4(10) . . ?
C68 C73 C74 119.8(9) . . ?
O23 C74 C75 121.5(11) . . ?
O23 C74 C73 119.8(10) . . ?
C75 C74 C73 118.7(10) . . ?
C76 C75 C66 120.3(10) . . ?
C76 C75 C74 119.2(10) . . ?
C66 C75 C74 120.4(9) . . ?
C75 C76 C77 122.1(10) . . ?
C75 C76 H76 119.0 . . ?
C77 C76 H76 119.0 . . ?
C76 C77 C64 120.0(9) . . ?
C76 C77 H77 120.0 . . ?
C64 C77 H77 120.0 . . ?
O24 C78 C79 117.7(11) . . ?
O24 C78 C80 114.7(10) . . ?
C79 C78 C80 116.6(8) . . ?
O24 C78 H78 101.1 . . ?
C79 C78 H78 101.1 . . ?
C80 C78 H78 101.1 . . ?
C78 C79 H79A 109.5 . . ?
C78 C79 H79B 109.5 . . ?
H79A C79 H79B 109.5 . . ?
C78 C79 H79C 109.5 . . ?
H79A C79 H79C 109.5 . . ?
H79B C79 H79C 109.5 . . ?
C78 C80 H80A 109.5 . . ?
C78 C80 H80B 109.5 . . ?
H80A C80 H80B 109.5 . . ?
C78 C80 H80C 109.5 . . ?
H80A C80 H80C 109.5 . . ?
H80B C80 H80C 109.5 . . ?
O25 C81 C83 110.8(8) . . ?
O25 C81 C82 110.1(8) . . ?
C83 C81 C82 116.0(8) . . ?
O25 C81 H81 106.5 . . ?
C83 C81 H81 106.5 . . ?
C82 C81 H81 106.5 . . ?
C81 C82 H82A 109.5 . . ?
C81 C82 H82B 109.5 . . ?
H82A C82 H82B 109.5 . . ?
C81 C82 H82C 109.5 . . ?
H82A C82 H82C 109.5 . . ?
H82B C82 H82C 109.5 . . ?
C81 C83 H83A 109.5 . . ?
C81 C83 H83B 109.5 . . ?
H83A C83 H83B 109.5 . . ?
C81 C83 H83C 109.5 . . ?
H83A C83 H83C 109.5 . . ?
H83B C83 H83C 109.5 . . ?
O26 C84 C85 108.8(7) . . ?
O26 C84 C86 110.8(8) . . ?
C85 C84 C86 114.0(7) . . ?
O26 C84 H84 107.7 . . ?
C85 C84 H84 107.7 . . ?
C86 C84 H84 107.7 . . ?
C84 C85 H85A 109.5 . . ?
C84 C85 H85B 109.5 . . ?
H85A C85 H85B 109.5 . . ?
C84 C85 H85C 109.5 . . ?
H85A C85 H85C 109.5 . . ?
H85B C85 H85C 109.5 . . ?
C84 C86 H86A 109.5 . . ?
C84 C86 H86B 109.5 . . ?
H86A C86 H86B 109.5 . . ?
C84 C86 H86C 109.5 . . ?
H86A C86 H86C 109.5 . . ?
H86B C86 H86C 109.5 . . ?
O27 C87 C88 110.6(7) . . ?
O27 C87 C89 111.7(7) . . ?
C88 C87 C89 113.4(7) . . ?
O27 C87 H87 106.9 . . ?
C88 C87 H87 106.9 . . ?
C89 C87 H87 106.9 . . ?
C87 C88 H88A 109.5 . . ?
C87 C88 H88B 109.5 . . ?
H88A C88 H88B 109.5 . . ?
C87 C88 H88C 109.5 . . ?
H88A C88 H88C 109.5 . . ?
H88B C88 H88C 109.5 . . ?
C87 C89 H89A 109.5 . . ?
C87 C89 H89B 109.5 . . ?
H89A C89 H89B 109.5 . . ?
C87 C89 H89C 109.5 . . ?
H89A C89 H89C 109.5 . . ?
H89B C89 H89C 109.5 . . ?
O28 C90 C91 119.1(11) . . ?
O28 C90 C92 110.5(13) . . ?
C91 C90 C92 118.3(9) . . ?
O28 C90 H90 101.7 . . ?
C91 C90 H90 101.7 . . ?
C92 C90 H90 101.7 . . ?
C90 C91 H91A 109.5 . . ?
C90 C91 H91B 109.5 . . ?
H91A C91 H91B 109.5 . . ?
C90 C91 H91C 109.5 . . ?
H91A C91 H91C 109.5 . . ?
H91B C91 H91C 109.5 . . ?
C90 C92 H92A 109.5 . . ?
C90 C92 H92B 109.5 . . ?
H92A C92 H92B 109.5 . . ?
C90 C92 H92C 109.5 . . ?
H92A C92 H92C 109.5 . . ?
H92B C92 H92C 109.5 . . ?
O29 C93 C95 112.8(9) . . ?
O29 C93 C94 114.1(9) . . ?
C95 C93 C94 117.1(8) . . ?
O29 C93 H93 103.6 . . ?
C95 C93 H93 103.6 . . ?
C94 C93 H93 103.6 . . ?
C93 C94 H94A 109.5 . . ?
C93 C94 H94B 109.5 . . ?
H94A C94 H94B 109.5 . . ?
C93 C94 H94C 109.5 . . ?
H94A C94 H94C 109.5 . . ?
H94B C94 H94C 109.5 . . ?
C93 C95 H95A 109.5 . . ?
C93 C95 H95B 109.5 . . ?
H95A C95 H95B 109.5 . . ?
C93 C95 H95C 109.5 . . ?
H95A C95 H95C 109.5 . . ?
H95B C95 H95C 109.5 . . ?
O30 C96 C98 111.4(10) . . ?
O30 C96 C97 116.6(10) . . ?
C98 C96 C97 119.4(9) . . ?
O30 C96 H96 102.0 . . ?
C98 C96 H96 102.0 . . ?
C97 C96 H96 102.0 . . ?
C96 C97 H97A 109.5 . . ?
C96 C97 H97B 109.5 . . ?
H97A C97 H97B 109.5 . . ?
C96 C97 H97C 109.5 . . ?
H97A C97 H97C 109.5 . . ?
H97B C97 H97C 109.5 . . ?
C96 C98 H98A 109.5 . . ?
C96 C98 H98B 109.5 . . ?
H98A C98 H98B 109.5 . . ?
C96 C98 H98C 109.5 . . ?
H98A C98 H98C 109.5 . . ?
H98B C98 H98C 109.5 . . ?

loop_
_geom_bond_atom_site_label_1
_geom_bond_atom_site_label_2
_geom_bond_distance
_geom_bond_site_symmetry_2
_geom_bond_publ_flag
Gd1 O12 2.330(5) . ?
Gd1 O6 2.330(5) . ?
Gd1 O7 2.350(5) . ?
Gd1 O2 2.351(5) . ?
Gd1 O1 2.387(5) . ?
Gd1 Cl1 2.667(2) . ?
Gd1 Cl2 2.681(2) . ?
Gd2 O21 2.343(6) . ?
Gd2 O22 2.364(6) . ?
Gd2 O27 2.370(5) . ?
Gd2 O17 2.381(6) . ?
Gd2 O16 2.387(6) . ?
Gd2 Cl3 2.643(3) . ?
Gd2 Cl4 2.674(3) . ?
Ti1 O9 1.740(6) . ?
Ti1 O11 1.787(6) . ?
Ti1 O12 1.942(5) . ?
Ti1 O3 2.073(5) . ?
Ti1 O2 2.082(5) . ?
Ti1 O10 2.195(6) . ?
Ti2 O13 1.762(6) . ?
Ti2 O14 1.788(6) . ?
Ti2 O5 1.937(6) . ?
Ti2 O1 2.047(6) . ?
Ti2 O6 2.129(5) . ?
Ti2 O15 2.179(7) . ?
Ti3 O25 1.755(6) . ?
Ti3 O26 1.785(6) . ?
Ti3 O27 1.948(6) . ?
Ti3 O18 2.083(6) . ?
Ti3 O17 2.096(6) . ?
Ti3 O24 2.179(7) . ?
Ti4 O29 1.779(6) . ?
Ti4 O30 1.782(6) . ?
Ti4 O20 1.912(7) . ?
Ti4 O16 2.059(6) . ?
Ti4 O21 2.131(6) . ?
Ti4 O28 2.176(8) . ?
O1 C1 1.345(9) . ?
O2 C2 1.331(9) . ?
O3 C4 1.245(10) . ?
O4 C11 1.230(10) . ?
O5 C15 1.326(10) . ?
O6 C16 1.331(9) . ?
O7 C18 1.250(9) . ?
O8 C25 1.233(10) . ?
O9 C29 1.423(8) . ?
O10 C32 1.437(7) . ?
O10 H1 0.8500 . ?
O11 C35 1.416(7) . ?
O12 C38 1.439(7) . ?
O13 C41 1.411(8) . ?
O14 C44 1.413(7) . ?
O15 C47 1.435(8) . ?
O15 H2 0.8499 . ?
O16 C50 1.352(10) . ?
O17 C51 1.295(10) . ?
O18 C53 1.243(10) . ?
O19 C60 1.245(11) . ?
O20 C64 1.328(11) . ?
O21 C65 1.332(10) . ?
O22 C67 1.250(11) . ?
O23 C74 1.244(12) . ?
O24 C78 1.413(8) . ?
O24 H3 0.8500 . ?
O25 C81 1.414(8) . ?
O26 C84 1.422(7) . ?
O27 C87 1.430(7) . ?
O28 C90 1.425(8) . ?
O28 H4 0.8500 . ?
O29 C93 1.396(8) . ?
O30 C96 1.405(8) . ?
C1 C14 1.373(11) . ?
C1 C2 1.431(10) . ?
C2 C3 1.390(10) . ?
C3 C12 1.428(11) . ?
C3 C4 1.444(11) . ?
C4 C5 1.497(11) . ?
C5 C10 1.374(12) . ?
C5 C6 1.394(13) . ?
C6 C7 1.397(13) . ?
C6 H6 0.9500 . ?
C7 C8 1.355(15) . ?
C7 H7 0.9500 . ?
C8 C9 1.382(14) . ?
C8 H8 0.9500 . ?
C9 C10 1.396(12) . ?
C9 H9 0.9500 . ?
C10 C11 1.490(12) . ?
C11 C12 1.463(11) . ?
C12 C13 1.370(12) . ?
C13 C14 1.395(11) . ?
C13 H13 0.9500 . ?
C14 H14 0.9500 . ?
C15 C28 1.388(11) . ?
C15 C16 1.416(11) . ?
C16 C17 1.401(11) . ?
C17 C26 1.423(11) . ?
C17 C18 1.442(11) . ?
C18 C19 1.476(11) . ?
C19 C20 1.360(12) . ?
C19 C24 1.415(11) . ?
C20 C21 1.396(12) . ?
C20 H20 0.9500 . ?
C21 C22 1.394(12) . ?
C21 H21 0.9500 . ?
C22 C23 1.375(13) . ?
C22 H22 0.9500 . ?
C23 C24 1.392(12) . ?
C23 H23 0.9500 . ?
C24 C25 1.476(13) . ?
C25 C26 1.476(11) . ?
C26 C27 1.364(12) . ?
C27 C28 1.410(13) . ?
C27 H27 0.9500 . ?
C28 H28 0.9500 . ?
C29 C30 1.483(8) . ?
C29 C31 1.485(8) . ?
C29 H29 1.0000 . ?
C30 H30A 0.9800 . ?
C30 H30B 0.9800 . ?
C30 H30C 0.9800 . ?
C31 H31A 0.9800 . ?
C31 H31B 0.9800 . ?
C31 H31C 0.9800 . ?
C32 C33 1.491(8) . ?
C32 C34 1.492(8) . ?
C32 H32 1.0000 . ?
C33 H33A 0.9800 . ?
C33 H33B 0.9800 . ?
C33 H33C 0.9800 . ?
C34 H34A 0.9800 . ?
C34 H34B 0.9800 . ?
C34 H34C 0.9800 . ?
C35 C37 1.485(8) . ?
C35 C36 1.490(8) . ?
C35 H35 1.0000 . ?
C36 H36A 0.9800 . ?
C36 H36B 0.9800 . ?
C36 H36C 0.9800 . ?
C37 H37A 0.9800 . ?
C37 H37B 0.9800 . ?
C37 H37C 0.9800 . ?
C38 C39 1.494(8) . ?
C38 C40 1.501(7) . ?
C38 H38 1.0000 . ?
C39 H39A 0.9800 . ?
C39 H39B 0.9800 . ?
C39 H39C 0.9800 . ?
C40 H40A 0.9800 . ?
C40 H40B 0.9800 . ?
C40 H40C 0.9800 . ?
C41 C42 1.478(8) . ?
C41 C43 1.481(8) . ?
C41 H41 1.0000 . ?
C42 H42A 0.9800 . ?
C42 H42B 0.9800 . ?
C42 H42C 0.9800 . ?
C43 H43A 0.9800 . ?
C43 H43B 0.9800 . ?
C43 H43C 0.9800 . ?
C44 C46 1.482(8) . ?
C44 C45 1.484(8) . ?
C44 H44 1.0000 . ?
C45 H45A 0.9800 . ?
C45 H45B 0.9800 . ?
C45 H45C 0.9800 . ?
C46 H46A 0.9800 . ?
C46 H46B 0.9800 . ?
C46 H46C 0.9800 . ?
C47 C48 1.459(9) . ?
C47 C49 1.487(9) . ?
C47 H47 1.0000 . ?
C48 H48A 0.9800 . ?
C48 H48B 0.9800 . ?
C48 H48C 0.9800 . ?
C49 H49A 0.9800 . ?
C49 H49B 0.9800 . ?
C49 H49C 0.9800 . ?
C50 C63 1.371(12) . ?
C50 C51 1.421(12) . ?
C51 C52 1.411(12) . ?
C52 C61 1.417(12) . ?
C52 C53 1.440(12) . ?
C53 C54 1.481(12) . ?
C54 C55 1.377(13) . ?
C54 C59 1.407(12) . ?
C55 C56 1.374(14) . ?
C55 H55 0.9500 . ?
C56 C57 1.397(14) . ?
C56 H56 0.9500 . ?
C57 C58 1.365(15) . ?
C57 H57 0.9500 . ?
C58 C59 1.392(13) . ?
C58 H58 0.9500 . ?
C59 C60 1.488(13) . ?
C60 C61 1.461(13) . ?
C61 C62 1.378(14) . ?
C62 C63 1.400(14) . ?
C62 H62 0.9500 . ?
C63 H63 0.9500 . ?
C64 C77 1.387(13) . ?
C64 C65 1.432(12) . ?
C65 C66 1.379(12) . ?
C66 C75 1.437(13) . ?
C66 C67 1.446(13) . ?
C67 C68 1.464(13) . ?
C68 C69 1.396(14) . ?
C68 C73 1.413(13) . ?
C69 C70 1.376(13) . ?
C69 H69 0.9500 . ?
C70 C71 1.397(15) . ?
C70 H70 0.9500 . ?
C71 C72 1.367(16) . ?
C71 H71 0.9500 . ?
C72 C73 1.379(14) . ?
C72 H72 0.9500 . ?
C73 C74 1.474(15) . ?
C74 C75 1.471(14) . ?
C75 C76 1.364(13) . ?
C76 C77 1.366(13) . ?
C76 H76 0.9500 . ?
C77 H77 0.9500 . ?
C78 C79 1.466(9) . ?
C78 C80 1.482(9) . ?
C78 H78 1.0000 . ?
C79 H79A 0.9800 . ?
C79 H79B 0.9800 . ?
C79 H79C 0.9800 . ?
C80 H80A 0.9800 . ?
C80 H80B 0.9800 . ?
C80 H80C 0.9800 . ?
C81 C83 1.477(8) . ?
C81 C82 1.495(8) . ?
C81 H81 1.0000 . ?
C82 H82A 0.9800 . ?
C82 H82B 0.9800 . ?
C82 H82C 0.9800 . ?
C83 H83A 0.9800 . ?
C83 H83B 0.9800 . ?
C83 H83C 0.9800 . ?
C84 C85 1.486(8) . ?
C84 C86 1.493(8) . ?
C84 H84 1.0000 . ?
C85 H85A 0.9800 . ?
C85 H85B 0.9800 . ?
C85 H85C 0.9800 . ?
C86 H86A 0.9800 . ?
C86 H86B 0.9800 . ?
C86 H86C 0.9800 . ?
C87 C88 1.494(8) . ?
C87 C89 1.498(8) . ?
C87 H87 1.0000 . ?
C88 H88A 0.9800 . ?
C88 H88B 0.9800 . ?
C88 H88C 0.9800 . ?
C89 H89A 0.9800 . ?
C89 H89B 0.9800 . ?
C89 H89C 0.9800 . ?
C90 C91 1.461(9) . ?
C90 C92 1.466(9) . ?
C90 H90 1.0000 . ?
C91 H91A 0.9800 . ?
C91 H91B 0.9800 . ?
C91 H91C 0.9800 . ?
C92 H92A 0.9800 . ?
C92 H92B 0.9800 . ?
C92 H92C 0.9800 . ?
C93 C95 1.469(8) . ?
C93 C94 1.472(8) . ?
C93 H93 1.0000 . ?
C94 H94A 0.9800 . ?
C94 H94B 0.9800 . ?
C94 H94C 0.9800 . ?
C95 H95A 0.9800 . ?
C95 H95B 0.9800 . ?
C95 H95C 0.9800 . ?
C96 C98 1.450(9) . ?
C96 C97 1.459(9) . ?
C96 H96 1.0000 . ?
C97 H97A 0.9800 . ?
C97 H97B 0.9800 . ?
C97 H97C 0.9800 . ?
C98 H98A 0.9800 . ?
C98 H98B 0.9800 . ?
C98 H98C 0.9800 . ?

loop_
_geom_torsion_atom_site_label_1
_geom_torsion_atom_site_label_2
_geom_torsion_atom_site_label_3
_geom_torsion_atom_site_label_4
_geom_torsion
_geom_torsion_site_symmetry_1
_geom_torsion_site_symmetry_2
_geom_torsion_site_symmetry_3
_geom_torsion_site_symmetry_4
_geom_torsion_publ_flag
O11 Ti1 O9 C29 -176(2) . . . . ?
O12 Ti1 O9 C29 77(2) . . . . ?
O3 Ti1 O9 C29 -82(2) . . . . ?
O2 Ti1 O9 C29 -2(2) . . . . ?
O9 Ti1 O11 C35 10.2(8) . . . . ?
O12 Ti1 O11 C35 114.3(8) . . . . ?
O3 Ti1 O11 C35 -83.6(8) . . . . ?
O2 Ti1 O11 C35 -144.8(9) . . . . ?
O10 Ti1 O11 C35 -162.0(8) . . . . ?
O14 Ti2 O13 C41 166.7(19) . . . . ?
O5 Ti2 O13 C41 67.8(19) . . . . ?
O1 Ti2 O13 C41 -86.0(19) . . . . ?
O6 Ti2 O13 C41 -10.2(19) . . . . ?
O13 Ti2 O14 C44 -17.4(9) . . . . ?
O5 Ti2 O14 C44 83.6(9) . . . . ?
O1 Ti2 O14 C44 -113.3(9) . . . . ?
O6 Ti2 O14 C44 151.6(9) . . . . ?
O15 Ti2 O14 C44 168.4(9) . . . . ?
O25 Ti3 O26 C84 10.8(9) . . . . ?
O27 Ti3 O26 C84 114.4(8) . . . . ?
O18 Ti3 O26 C84 -81.2(9) . . . . ?
O17 Ti3 O26 C84 -139.5(12) . . . . ?
O24 Ti3 O26 C84 -160.6(9) . . . . ?
O30 Ti4 O29 C93 126(2) . . . . ?
O20 Ti4 O29 C93 28(2) . . . . ?
O16 Ti4 O29 C93 -124(2) . . . . ?
O21 Ti4 O29 C93 -49(2) . . . . ?
O29 Ti4 O30 C96 -33.0(10) . . . . ?
O20 Ti4 O30 C96 65.6(10) . . . . ?
O16 Ti4 O30 C96 -127.2(10) . . . . ?
O21 Ti4 O30 C96 122.7(15) . . . . ?
O28 Ti4 O30 C96 153.6(10) . . . . ?
Ti2 O1 C1 C14 -1.7(12) . . . . ?
Gd1 O1 C1 C14 -168.3(7) . . . . ?
Ti2 O1 C1 C2 177.5(5) . . . . ?
Gd1 O1 C1 C2 11.0(9) . . . . ?
Ti1 O2 C2 C3 -6.5(12) . . . . ?
Gd1 O2 C2 C3 166.5(6) . . . . ?
Ti1 O2 C2 C1 174.0(5) . . . . ?
Gd1 O2 C2 C1 -13.0(9) . . . . ?
O1 C1 C2 O2 1.0(11) . . . . ?
C14 C1 C2 O2 -179.6(7) . . . . ?
O1 C1 C2 C3 -178.5(7) . . . . ?
C14 C1 C2 C3 0.8(12) . . . . ?
O2 C2 C3 C12 179.7(7) . . . . ?
C1 C2 C3 C12 -0.8(12) . . . . ?
O2 C2 C3 C4 -1.1(13) . . . . ?
C1 C2 C3 C4 178.4(8) . . . . ?
Ti1 O3 C4 C3 -6.4(15) . . . . ?
Ti1 O3 C4 C5 172.6(6) . . . . ?
C2 C3 C4 O3 7.3(14) . . . . ?
C12 C3 C4 O3 -173.6(8) . . . . ?
C2 C3 C4 C5 -171.8(8) . . . . ?
C12 C3 C4 C5 7.4(12) . . . . ?
O3 C4 C5 C10 173.1(9) . . . . ?
C3 C4 C5 C10 -7.8(13) . . . . ?
O3 C4 C5 C6 -6.3(13) . . . . ?
C3 C4 C5 C6 172.9(9) . . . . ?
C10 C5 C6 C7 0.7(17) . . . . ?
C4 C5 C6 C7 -179.9(10) . . . . ?
C5 C6 C7 C8 -1.7(19) . . . . ?
C6 C7 C8 C9 0(2) . . . . ?
C7 C8 C9 C10 2.0(18) . . . . ?
C6 C5 C10 C9 1.6(15) . . . . ?
C4 C5 C10 C9 -177.8(8) . . . . ?
C6 C5 C10 C11 -179.8(9) . . . . ?
C4 C5 C10 C11 0.8(14) . . . . ?
C8 C9 C10 C5 -2.9(15) . . . . ?
C8 C9 C10 C11 178.5(10) . . . . ?
C5 C10 C11 O4 -174.8(9) . . . . ?
C9 C10 C11 O4 3.8(14) . . . . ?
C5 C10 C11 C12 6.3(13) . . . . ?
C9 C10 C11 C12 -175.1(8) . . . . ?
C2 C3 C12 C13 0.7(13) . . . . ?
C4 C3 C12 C13 -178.4(8) . . . . ?
C2 C3 C12 C11 178.9(8) . . . . ?
C4 C3 C12 C11 -0.2(13) . . . . ?
O4 C11 C12 C13 -7.3(14) . . . . ?
C10 C11 C12 C13 171.6(8) . . . . ?
O4 C11 C12 C3 174.5(8) . . . . ?
C10 C11 C12 C3 -6.6(12) . . . . ?
C3 C12 C13 C14 -0.8(14) . . . . ?
C11 C12 C13 C14 -179.0(8) . . . . ?
O1 C1 C14 C13 178.4(8) . . . . ?
C2 C1 C14 C13 -0.9(13) . . . . ?
C12 C13 C14 C1 0.8(14) . . . . ?
Ti2 O5 C15 C28 -176.4(7) . . . . ?
Ti2 O5 C15 C16 3.5(11) . . . . ?
Ti2 O6 C16 C17 177.9(7) . . . . ?
Gd1 O6 C16 C17 18.5(12) . . . . ?
Ti2 O6 C16 C15 -3.3(9) . . . . ?
Gd1 O6 C16 C15 -162.7(6) . . . . ?
O5 C15 C16 O6 0.2(12) . . . . ?
C28 C15 C16 O6 -179.9(8) . . . . ?
O5 C15 C16 C17 179.0(8) . . . . ?
C28 C15 C16 C17 -1.1(14) . . . . ?
O6 C16 C17 C26 179.9(8) . . . . ?
C15 C16 C17 C26 1.2(13) . . . . ?
O6 C16 C17 C18 0.8(13) . . . . ?
C15 C16 C17 C18 -177.9(8) . . . . ?
Gd1 O7 C18 C17 -9.7(13) . . . . ?
Gd1 O7 C18 C19 173.4(5) . . . . ?
C16 C17 C18 O7 -5.4(13) . . . . ?
C26 C17 C18 O7 175.4(8) . . . . ?
C16 C17 C18 C19 171.4(8) . . . . ?
C26 C17 C18 C19 -7.7(12) . . . . ?
O7 C18 C19 C20 3.3(12) . . . . ?
C17 C18 C19 C20 -173.8(8) . . . . ?
O7 C18 C19 C24 -175.1(7) . . . . ?
C17 C18 C19 C24 7.8(12) . . . . ?
C24 C19 C20 C21 -2.2(14) . . . . ?
C18 C19 C20 C21 179.4(8) . . . . ?
C19 C20 C21 C22 3.0(15) . . . . ?
C20 C21 C22 C23 -3.0(15) . . . . ?
C21 C22 C23 C24 2.3(15) . . . . ?
C22 C23 C24 C19 -1.5(13) . . . . ?
C22 C23 C24 C25 178.5(8) . . . . ?
C20 C19 C24 C23 1.4(13) . . . . ?
C18 C19 C24 C23 179.8(8) . . . . ?
C20 C19 C24 C25 -178.6(8) . . . . ?
C18 C19 C24 C25 -0.2(12) . . . . ?
C23 C24 C25 O8 -8.9(14) . . . . ?
C19 C24 C25 O8 171.1(9) . . . . ?
C23 C24 C25 C26 172.6(8) . . . . ?
C19 C24 C25 C26 -7.4(12) . . . . ?
C16 C17 C26 C27 -0.9(13) . . . . ?
C18 C17 C26 C27 178.3(8) . . . . ?
C16 C17 C26 C25 -179.2(8) . . . . ?
C18 C17 C26 C25 0.0(13) . . . . ?
O8 C25 C26 C27 10.8(15) . . . . ?
C24 C25 C26 C27 -170.8(9) . . . . ?
O8 C25 C26 C17 -170.9(9) . . . . ?
C24 C25 C26 C17 7.5(13) . . . . ?
C17 C26 C27 C28 0.4(15) . . . . ?
C25 C26 C27 C28 178.7(9) . . . . ?
O5 C15 C28 C27 -179.6(9) . . . . ?
C16 C15 C28 C27 0.5(14) . . . . ?
C26 C27 C28 C15 -0.2(15) . . . . ?
Ti1 O9 C29 C30 28(3) . . . . ?
Ti1 O9 C29 C31 158(2) . . . . ?
Ti1 O10 C32 C33 -103.1(9) . . . . ?
Ti1 O10 C32 C34 129.7(8) . . . . ?
Ti1 O11 C35 C37 -161.2(7) . . . . ?
Ti1 O11 C35 C36 73.0(11) . . . . ?
Ti1 O12 C38 C39 76.4(8) . . . . ?
Gd1 O12 C38 C39 -116.4(6) . . . . ?
Ti1 O12 C38 C40 -50.6(9) . . . . ?
Gd1 O12 C38 C40 116.6(6) . . . . ?
Ti2 O13 C41 C42 -43(2) . . . . ?
Ti2 O13 C41 C43 -169.0(16) . . . . ?
Ti2 O14 C44 C46 -65.4(12) . . . . ?
Ti2 O14 C44 C45 166.5(7) . . . . ?
Ti2 O15 C47 C48 112.2(10) . . . . ?
Ti2 O15 C47 C49 -121.1(10) . . . . ?
Ti4 O16 C50 C63 -23.5(13) . . . . ?
Gd2 O16 C50 C63 -179.5(8) . . . . ?
Ti4 O16 C50 C51 160.7(6) . . . . ?
Gd2 O16 C50 C51 4.7(11) . . . . ?
Ti3 O17 C51 C52 -19.7(14) . . . . ?
Gd2 O17 C51 C52 172.8(6) . . . . ?
Ti3 O17 C51 C50 163.3(6) . . . . ?
Gd2 O17 C51 C50 -4.2(11) . . . . ?
O16 C50 C51 O17 -0.4(13) . . . . ?
C63 C50 C51 O17 -176.3(9) . . . . ?
O16 C50 C51 C52 -177.5(8) . . . . ?
C63 C50 C51 C52 6.5(14) . . . . ?
O17 C51 C52 C61 -179.1(8) . . . . ?
C50 C51 C52 C61 -2.2(13) . . . . ?
O17 C51 C52 C53 2.4(14) . . . . ?
C50 C51 C52 C53 179.3(8) . . . . ?
Ti3 O18 C53 C52 3.9(15) . . . . ?
Ti3 O18 C53 C54 -176.5(6) . . . . ?
C51 C52 C53 O18 5.6(14) . . . . ?
C61 C52 C53 O18 -172.9(9) . . . . ?
C51 C52 C53 C54 -174.0(8) . . . . ?
C61 C52 C53 C54 7.5(13) . . . . ?
O18 C53 C54 C55 -5.0(14) . . . . ?
C52 C53 C54 C55 174.6(9) . . . . ?
O18 C53 C54 C59 175.5(9) . . . . ?
C52 C53 C54 C59 -4.9(14) . . . . ?
C59 C54 C55 C56 0.9(15) . . . . ?
C53 C54 C55 C56 -178.6(10) . . . . ?
C54 C55 C56 C57 0.1(17) . . . . ?
C55 C56 C57 C58 -1.0(18) . . . . ?
C56 C57 C58 C59 0.9(17) . . . . ?
C57 C58 C59 C54 0.1(15) . . . . ?
C57 C58 C59 C60 179.1(9) . . . . ?
C55 C54 C59 C58 -1.0(14) . . . . ?
C53 C54 C59 C58 178.5(9) . . . . ?
C55 C54 C59 C60 180.0(9) . . . . ?
C53 C54 C59 C60 -0.5(14) . . . . ?
C58 C59 C60 O19 4.3(14) . . . . ?
C54 C59 C60 O19 -176.7(9) . . . . ?
C58 C59 C60 C61 -175.8(9) . . . . ?
C54 C59 C60 C61 3.2(13) . . . . ?
C51 C52 C61 C62 -1.0(14) . . . . ?
C53 C52 C61 C62 177.5(9) . . . . ?
C51 C52 C61 C60 176.7(8) . . . . ?
C53 C52 C61 C60 -4.8(13) . . . . ?
O19 C60 C61 C62 -3.0(15) . . . . ?
C59 C60 C61 C62 177.1(9) . . . . ?
O19 C60 C61 C52 179.3(9) . . . . ?
C59 C60 C61 C52 -0.6(14) . . . . ?
C52 C61 C62 C63 0.0(16) . . . . ?
C60 C61 C62 C63 -177.7(9) . . . . ?
O16 C50 C63 C62 176.7(9) . . . . ?
C51 C50 C63 C62 -7.7(16) . . . . ?
C61 C62 C63 C50 4.3(16) . . . . ?
Ti4 O20 C64 C77 177.7(8) . . . . ?
Ti4 O20 C64 C65 -2.2(11) . . . . ?
Ti4 O21 C65 C66 179.8(7) . . . . ?
Gd2 O21 C65 C66 5.0(14) . . . . ?
Ti4 O21 C65 C64 -0.6(9) . . . . ?
Gd2 O21 C65 C64 -175.3(6) . . . . ?
O20 C64 C65 O21 1.7(12) . . . . ?
C77 C64 C65 O21 -178.2(8) . . . . ?
O20 C64 C65 C66 -178.6(8) . . . . ?
C77 C64 C65 C66 1.5(14) . . . . ?
O21 C65 C66 C75 178.6(8) . . . . ?
C64 C65 C66 C75 -1.0(14) . . . . ?
O21 C65 C66 C67 -2.1(15) . . . . ?
C64 C65 C66 C67 178.3(8) . . . . ?
Gd2 O22 C67 C66 0.2(16) . . . . ?
Gd2 O22 C67 C68 -179.5(6) . . . . ?
C65 C66 C67 O22 -0.5(15) . . . . ?
C75 C66 C67 O22 178.8(9) . . . . ?
C65 C66 C67 C68 179.3(9) . . . . ?
C75 C66 C67 C68 -1.4(14) . . . . ?
O22 C67 C68 C69 -3.4(14) . . . . ?
C66 C67 C68 C69 176.8(9) . . . . ?
O22 C67 C68 C73 179.1(9) . . . . ?
C66 C67 C68 C73 -0.7(14) . . . . ?
C73 C68 C69 C70 -4.5(15) . . . . ?
C67 C68 C69 C70 177.8(9) . . . . ?
C68 C69 C70 C71 2.9(17) . . . . ?
C69 C70 C71 C72 -1.3(18) . . . . ?
C70 C71 C72 C73 1.6(18) . . . . ?
C71 C72 C73 C68 -3.4(16) . . . . ?
C71 C72 C73 C74 177.3(10) . . . . ?
C69 C68 C73 C72 4.8(15) . . . . ?
C67 C68 C73 C72 -177.6(9) . . . . ?
C69 C68 C73 C74 -175.9(9) . . . . ?
C67 C68 C73 C74 1.7(14) . . . . ?
C72 C73 C74 O23 -1.7(15) . . . . ?
C68 C73 C74 O23 179.0(9) . . . . ?
C72 C73 C74 C75 178.7(9) . . . . ?
C68 C73 C74 C75 -0.5(14) . . . . ?
C65 C66 C75 C76 -1.2(14) . . . . ?
C67 C66 C75 C76 179.5(9) . . . . ?
C65 C66 C75 C74 -178.1(9) . . . . ?
C67 C66 C75 C74 2.5(14) . . . . ?
O23 C74 C75 C76 1.9(15) . . . . ?
C73 C74 C75 C76 -178.5(9) . . . . ?
O23 C74 C75 C66 178.9(9) . . . . ?
C73 C74 C75 C66 -1.5(14) . . . . ?
C66 C75 C76 C77 3.0(15) . . . . ?
C74 C75 C76 C77 -180.0(9) . . . . ?
C75 C76 C77 C64 -2.5(16) . . . . ?
O20 C64 C77 C76 -179.6(9) . . . . ?
C65 C64 C77 C76 0.3(15) . . . . ?
Ti3 O24 C78 C79 37(2) . . . . ?
Ti3 O24 C78 C80 -179.5(8) . . . . ?
Ti3 O26 C84 C85 -157.1(7) . . . . ?
Ti3 O26 C84 C86 76.8(11) . . . . ?
Ti3 O27 C87 C88 73.8(10) . . . . ?
Gd2 O27 C87 C88 -109.5(8) . . . . ?
Ti3 O27 C87 C89 -53.5(10) . . . . ?
Gd2 O27 C87 C89 123.1(7) . . . . ?
Ti4 O28 C90 C91 -141.2(11) . . . . ?
Ti4 O28 C90 C92 76.7(17) . . . . ?
Ti4 O29 C93 C95 4(3) . . . . ?
Ti4 O29 C93 C94 -132.6(16) . . . . ?
Ti4 O30 C96 C98 -92.0(15) . . . . ?
Ti4 O30 C96 C97 126.3(12) . . . . ?
